data_7014798
loop_
_publ_author_name
'Murahashi, Tetsuro'
'Okuno, Taketoshi'
'Usui, Kentaro'
'Takase, Kohei'
'Otani, Toshiaki'
'Ogoshi, Sensuke'
'Kurosawa, Hideo'

_publ_section_title
;
 Formation and coordination modes of the C(4)E(4) moiety (E = COOMe)
 bound to two palladium(ii) moieties.
;
_journal_issue 10
_journal_name_full 'Dalton transactions (Cambridge, England : 2003)'
_journal_page_first 2383
_journal_page_last 2387
_journal_paper_doi 10.1039/c0dt01169j
_journal_volume 40
_journal_year 2011
_chemical_formula_moiety 'C58 H57 F12 N5 O8 P4 Pd2'
_chemical_formula_sum 'C58 H57 F12 N5 O8 P4 Pd2'
_chemical_formula_weight 1516.79
_space_group_IT_number 2
_symmetry_cell_setting triclinic
_symmetry_Int_Tables_number 2
_symmetry_space_group_name_Hall '-P 1'
_symmetry_space_group_name_H-M 'P -1'
_atom_sites_solution_hydrogens geom
_atom_sites_solution_primary direct
_atom_sites_solution_secondary difmap
_cell_angle_alpha 77.524(3)
_cell_angle_beta 66.951(3)
_cell_angle_gamma 82.563(4)
_cell_formula_units_Z 2
_cell_length_a 13.9256(11)
_cell_length_b 16.5884(13)
_cell_length_c 15.9770(13)
_cell_measurement_reflns_used 14032
_cell_measurement_temperature 296
_cell_measurement_theta_max 27.48
_cell_measurement_theta_min 1.71
_cell_volume 3311.8(5)
_computing_cell_refinement 'RAPID AUTO'
_computing_data_collection 'RAPID AUTO (Rigaku, ????)'
_computing_data_reduction 'RAPID AUTO'
_computing_molecular_graphics 'CrystalStructure 4.0'
_computing_publication_material 'CrystalStructure 4.0 (Rigaku, 2010)'
_computing_structure_refinement 'CRYSTALS (Carruthers, et al., 1999)'
_computing_structure_solution 'SIR92 (Altomare, et al., 1994)'
_diffrn_ambient_temperature 296
_diffrn_detector_area_resol_mean 10.000
_diffrn_measured_fraction_theta_full 0.890
_diffrn_measured_fraction_theta_max 0.890
_diffrn_measurement_device_type 'Rigaku R-AXIS RAPID'
_diffrn_measurement_method \w
_diffrn_radiation_monochromator graphite
_diffrn_radiation_type 'Mo K\a'
_diffrn_radiation_wavelength 0.71069
_diffrn_reflns_limit_h_max 18
_diffrn_reflns_limit_h_min -16
_diffrn_reflns_limit_k_max 21
_diffrn_reflns_limit_k_min -20
_diffrn_reflns_limit_l_max 20
_diffrn_reflns_limit_l_min 0
_diffrn_reflns_number 13520
_diffrn_reflns_theta_full 27.49
_diffrn_reflns_theta_max 27.48
_diffrn_standards_number 0
_exptl_absorpt_coefficient_mu 0.727
_exptl_absorpt_correction_T_max 0.697
_exptl_absorpt_correction_T_min 0.360
_exptl_absorpt_correction_type multi-scan
_exptl_absorpt_process_details 'ABSCOR (Rigaku, 1995)'
_exptl_crystal_colour orange
_exptl_crystal_density_diffrn 1.521
_exptl_crystal_density_method 'not measured'
_exptl_crystal_description prism
_exptl_crystal_F_000 1528.00
_exptl_crystal_size_max 0.700
_exptl_crystal_size_mid 0.600
_exptl_crystal_size_min 0.500
_refine_diff_density_max 2.370
_refine_diff_density_min -0.834
_refine_ls_extinction_method none
_refine_ls_goodness_of_fit_ref 0.918
_refine_ls_hydrogen_treatment constr
_refine_ls_number_parameters 831
_refine_ls_number_reflns 10459
_refine_ls_R_factor_gt 0.0834
_refine_ls_shift/su_max 0.080
_refine_ls_structure_factor_coef F
_refine_ls_weighting_details
;
Chebychev polynomial with 3 parameters (Carruthers & Watkin, 1979)
17.9591 10.4241 14.4235
;
_refine_ls_weighting_scheme calc
_refine_ls_wR_factor_ref 0.0948
_reflns_number_gt 10459
_reflns_number_total 13520
_reflns_threshold_expression F>3.0\s(F)
_cod_data_source_file C0DT01169J.TXT
_cod_data_source_block kuroken___________________
_cod_database_code 7014798

loop_
_symmetry_equiv_pos_site_id
_symmetry_equiv_pos_as_xyz
1 +X,+Y,+Z
2 -X,-Y,-Z

loop_
_atom_site_label
_atom_site_type_symbol
_atom_site_fract_x
_atom_site_fract_y
_atom_site_fract_z
_atom_site_U_iso_or_equiv
_atom_site_adp_type
_atom_site_occupancy
_atom_site_symmetry_multiplicity
_atom_site_calc_flag
_atom_site_refinement_flags
_atom_site_disorder_assembly
_atom_site_disorder_group
Pd1 Pd 0.88898(2) 0.31351(2) 0.77654(2) 0.04223(10) Uani 1.0 2 d . . .
Pd2 Pd 0.74704(3) 0.17652(2) 0.87559(2) 0.04478(10) Uani 1.0 2 d . . .
P1 P 0.68317(10) 0.14448(8) 0.77192(10) 0.0530(4) Uani 1.0 2 d . . .
P2 P 0.94002(8) 0.35261(7) 0.93893(8) 0.0412(3) Uani 1.0 2 d . . .
P3 P 0.80466(14) 0.64558(12) 0.65938(13) 0.0751(5) Uani 1.0 2 d . . .
P4 P 0.5000 0.5000 0.5000 0.1031(10) Uani 1.0 1 d . . .
P5 P 0.5000 1.0000 0.5000 0.504(16) Uani 1.0 1 d . . .
F1 F 0.7450(6) 0.6632(5) 0.7611(4) 0.135(3) Uani 1.0 2 d . . .
F2 F 0.8720(7) 0.6335(6) 0.5561(4) 0.152(3) Uani 1.0 2 d . . .
F3 F 0.7720(11) 0.5521(9) 0.7001(10) 0.127(4) Uiso 0.5000 2 d . . .
F4 F 0.8602(17) 0.5608(13) 0.6891(13) 0.175(6) Uiso 0.5000 2 d . . .
F5 F 0.9055(10) 0.6157(10) 0.6830(9) 0.114(4) Uiso 0.5000 2 d . . .
F6 F 0.9053(17) 0.6724(17) 0.6673(16) 0.194(8) Uiso 0.5000 2 d . . .
F7 F 0.8533(10) 0.7365(7) 0.6377(8) 0.106(3) Uiso 0.5000 2 d . . .
F8 F 0.8046(13) 0.7360(10) 0.6092(11) 0.141(5) Uiso 0.5000 2 d . . .
F9 F 0.7118(11) 0.7062(9) 0.6381(9) 0.126(4) Uiso 0.5000 2 d . . .
F10 F 0.7016(13) 0.6463(12) 0.6449(12) 0.154(5) Uiso 0.5000 2 d . . .
F11 F 0.4713(10) 0.5365(9) 0.5989(8) 0.111(4) Uiso 0.5000 2 d . . .
F12 F 0.4784(16) 0.4109(5) 0.5519(12) 0.174(6) Uiso 0.5000 2 d . . .
F13 F 0.4199(9) 0.5789(6) 0.4958(9) 0.127(4) Uiso 0.5000 2 d . . .
F14 F 0.5425(7) 0.5054(7) 0.39607(10) 0.089(3) Uiso 0.5000 2 d . . .
F15 F 0.6062(7) 0.5343(10) 0.4957(11) 0.134(5) Uiso 0.5000 2 d . . .
F16 F 0.6135(4) 0.4767(9) 0.4984(9) 0.118(4) Uiso 0.5000 2 d . . .
F17 F 0.467(2) 0.9584(16) 0.5873(7) 0.375(12) Uiso 1.0 2 d . . .
F18 F 0.589(3) 0.957(3) 0.438(3) 0.447(18) Uiso 1.0 2 d . . .
F19 F 0.553(3) 1.0557(15) 0.525(2) 0.434(15) Uiso 1.0 2 d . . .
O1 O 0.6004(4) 0.4141(3) 0.8679(4) 0.0725(13) Uani 1.0 2 d . . .
O2 O 0.6523(3) 0.3479(3) 0.7486(3) 0.0634(11) Uani 1.0 2 d . . .
O3 O 0.5249(4) 0.2692(4) 1.0253(4) 0.0837(15) Uani 1.0 2 d . . .
O4 O 0.6110(3) 0.3258(3) 1.0881(3) 0.0629(11) Uani 1.0 2 d . . .
O5 O 0.8645(4) 0.1238(3) 1.0587(3) 0.0699(12) Uani 1.0 2 d . . .
O6 O 0.6913(4) 0.1497(3) 1.1027(3) 0.0771(13) Uani 1.0 2 d . . .
O7 O 1.0748(3) 0.2058(3) 0.8945(3) 0.0580(10) Uani 1.0 2 d . . .
O8 O 0.9766(3) 0.1361(3) 0.8557(4) 0.0686(13) Uani 1.0 2 d . . .
N1 N 1.0492(4) 0.3000(4) 0.6953(4) 0.0721(15) Uani 1.0 2 d . . .
N2 N 0.8714(4) 0.3727(3) 0.6545(3) 0.0575(12) Uani 1.0 2 d . . .
N3 N 0.7798(5) 0.0508(3) 0.9193(4) 0.0663(14) Uani 1.0 2 d . . .
N4 N 0.983(2) 0.0352(16) 0.313(2) 0.279(13) Uani 1.0 2 d . . .
N5 N 0.6877(12) 0.2684(15) 1.3027(13) 0.241(9) Uani 1.0 2 d . . .
C1 C 0.7350(3) 0.3073(3) 0.8556(3) 0.0418(10) Uani 1.0 2 d . . .
C2 C 0.7109(3) 0.2787(3) 0.9519(3) 0.0415(10) Uani 1.0 2 d . . .
C3 C 0.7987(4) 0.2303(3) 0.9656(3) 0.0421(10) Uani 1.0 2 d . . .
C4 C 0.9043(4) 0.2636(3) 0.9024(3) 0.0418(10) Uani 1.0 2 d . . .
C5 C 0.6544(4) 0.3622(3) 0.8263(4) 0.0477(12) Uani 1.0 2 d . . .
C6 C 0.5828(6) 0.4031(5) 0.7112(5) 0.080(2) Uani 1.0 2 d . . .
C7 C 0.6044(4) 0.2889(3) 1.0257(4) 0.0520(12) Uani 1.0 2 d . . .
C8 C 0.5134(6) 0.3436(7) 1.1618(6) 0.097(3) Uani 1.0 2 d . . .
C9 C 0.7901(5) 0.1637(3) 1.0483(4) 0.0539(13) Uani 1.0 2 d . . .
C10 C 0.6718(8) 0.0819(6) 1.1789(6) 0.114(3) Uani 1.0 2 d . . .
C11 C 0.9943(4) 0.1992(3) 0.8844(4) 0.0509(12) Uani 1.0 2 d . . .
C12 C 1.0566(7) 0.0698(5) 0.8421(8) 0.099(3) Uani 1.0 2 d . . .
C13 C 1.1315(5) 0.2903(7) 0.6465(5) 0.091(3) Uani 1.0 2 d . . .
C14 C 1.2402(7) 0.2750(10) 0.5890(7) 0.143(5) Uani 1.0 2 d . . .
C15 C 0.8694(5) 0.4084(4) 0.5869(4) 0.0633(16) Uani 1.0 2 d . . .
C16 C 0.8668(8) 0.4539(6) 0.5000(5) 0.095(3) Uani 1.0 2 d . . .
C17 C 0.8085(6) -0.0145(4) 0.9316(5) 0.076(2) Uani 1.0 2 d . . .
C18 C 0.8461(10) -0.1017(5) 0.9425(8) 0.117(4) Uani 1.0 2 d . . .
C19 C 0.7660(5) 0.1830(4) 0.6519(4) 0.0646(16) Uani 1.0 2 d . . .
C20 C 0.8714(6) 0.1717(5) 0.6291(6) 0.083(3) Uani 1.0 2 d . . .
C21 C 0.9399(8) 0.2004(7) 0.5384(7) 0.105(3) Uani 1.0 2 d . . .
C22 C 0.8994(10) 0.2383(8) 0.4722(6) 0.120(4) Uani 1.0 2 d . . .
C23 C 0.7988(11) 0.2500(8) 0.4950(7) 0.120(4) Uani 1.0 2 d . . .
C24 C 0.7269(7) 0.2231(6) 0.5874(5) 0.088(3) Uani 1.0 2 d . . .
C25 C 0.5465(5) 0.1705(4) 0.7854(5) 0.0657(16) Uani 1.0 2 d . . .
C26 C 0.4824(5) 0.2145(5) 0.8530(6) 0.084(3) Uani 1.0 2 d . . .
C27 C 0.3774(7) 0.2293(7) 0.8629(9) 0.114(4) Uani 1.0 2 d . . .
C28 C 0.3392(7) 0.1974(7) 0.8112(10) 0.117(4) Uani 1.0 2 d . . .
C29 C 0.4031(7) 0.1544(6) 0.7429(9) 0.110(4) Uani 1.0 2 d . . .
C30 C 0.5078(6) 0.1407(5) 0.7308(6) 0.084(3) Uani 1.0 2 d . . .
C31 C 0.6834(6) 0.0313(4) 0.7829(5) 0.0689(18) Uani 1.0 2 d . . .
C32 C 0.6023(7) -0.0097(5) 0.8575(6) 0.090(3) Uani 1.0 2 d . . .
C33 C 0.5987(9) -0.0959(6) 0.8738(9) 0.115(4) Uani 1.0 2 d . . .
C34 C 0.6710(15) -0.1387(6) 0.8094(13) 0.155(6) Uani 1.0 2 d . . .
C35 C 0.7515(12) -0.0991(7) 0.7317(12) 0.146(6) Uani 1.0 2 d . . .
C36 C 0.7549(9) -0.0133(5) 0.7234(8) 0.103(3) Uani 1.0 2 d . . .
C37 C 0.9846(4) 0.3186(3) 1.0337(4) 0.0474(12) Uani 1.0 2 d . . .
C38 C 1.0809(5) 0.3397(4) 1.0287(4) 0.0578(15) Uani 1.0 2 d . . .
C39 C 1.1116(6) 0.3136(5) 1.1030(6) 0.074(2) Uani 1.0 2 d . . .
C40 C 1.0487(6) 0.2657(4) 1.1822(5) 0.0726(19) Uani 1.0 2 d . . .
C41 C 0.9509(6) 0.2453(4) 1.1897(4) 0.0749(19) Uani 1.0 2 d . . .
C42 C 0.9184(5) 0.2720(4) 1.1164(4) 0.0602(15) Uani 1.0 2 d . . .
C43 C 1.0422(4) 0.4134(3) 0.8450(4) 0.0477(12) Uani 1.0 2 d . . .
C44 C 1.0223(5) 0.4960(3) 0.8134(4) 0.0568(13) Uani 1.0 2 d . . .
C45 C 1.1016(5) 0.5441(4) 0.7449(4) 0.0676(16) Uani 1.0 2 d . . .
C46 C 1.2004(5) 0.5079(5) 0.7062(4) 0.0690(17) Uani 1.0 2 d . . .
C47 C 1.2212(5) 0.4274(5) 0.7391(5) 0.0714(18) Uani 1.0 2 d . . .
C48 C 1.1440(4) 0.3791(4) 0.8068(5) 0.0641(15) Uani 1.0 2 d . . .
C49 C 0.8273(4) 0.4237(3) 0.9791(4) 0.0492(12) Uani 1.0 2 d . . .
C50 C 0.7919(5) 0.4400(4) 1.0684(4) 0.0624(16) Uani 1.0 2 d . . .
C51 C 0.7070(5) 0.4962(5) 1.0974(5) 0.0736(19) Uani 1.0 2 d . . .
C52 C 0.6589(5) 0.5352(4) 1.0395(6) 0.0752(19) Uani 1.0 2 d . . .
C53 C 0.6940(5) 0.5208(4) 0.9504(6) 0.0694(18) Uani 1.0 2 d . . .
C54 C 0.7790(4) 0.4648(3) 0.9193(4) 0.0551(13) Uani 1.0 2 d . . .
C55 C 0.922(3) 0.0242(19) 0.379(3) 0.220(11) Uiso 1.0 2 d . . .
C56 C 0.825(8) -0.021(7) 0.415(6) 0.37(5) Uiso 0.5500 2 d . . .
C57 C 0.859(8) 0.009(9) 0.455(5) 0.39(7) Uiso 0.4500 2 d . . .
C58 C 0.6117(11) 0.2688(12) 1.3567(11) 0.156(6) Uani 1.0 2 d . . .
C59 C 0.5077(13) 0.2686(16) 1.4216(12) 0.218(9) Uani 1.0 2 d . . .
H1 H 1.2685 0.2240 0.6139 0.1622 Uiso 1.0 2 calc R . .
H2 H 1.2453 0.2731 0.5277 0.1622 Uiso 1.0 2 calc R . .
H3 H 1.2789 0.3200 0.5864 0.1622 Uiso 1.0 2 calc R . .
H4 H 0.8455 0.5106 0.5054 0.1154 Uiso 1.0 2 calc R . .
H5 H 0.9346 0.4513 0.4517 0.1154 Uiso 1.0 2 calc R . .
H6 H 0.8174 0.4302 0.4853 0.1154 Uiso 1.0 2 calc R . .
H7 H 0.8099 -0.1278 1.0054 0.1513 Uiso 1.0 2 calc R . .
H8 H 0.8323 -0.1292 0.9016 0.1514 Uiso 1.0 2 calc R . .
H9 H 0.9198 -0.1053 0.9292 0.1514 Uiso 1.0 2 calc R . .
H10 H 0.5990 0.4593 0.7041 0.0998 Uiso 1.0 2 calc R . .
H11 H 0.5921 0.3916 0.6521 0.0998 Uiso 1.0 2 calc R . .
H12 H 0.5116 0.3951 0.7527 0.0997 Uiso 1.0 2 calc R . .
H13 H 0.4796 0.2930 1.1954 0.1094 Uiso 1.0 2 calc R . .
H14 H 0.5268 0.3707 1.2031 0.1094 Uiso 1.0 2 calc R . .
H15 H 0.4688 0.3791 1.1348 0.1095 Uiso 1.0 2 calc R . .
H16 H 0.7045 0.0927 1.2180 0.1168 Uiso 1.0 2 calc R . .
H17 H 0.5982 0.0768 1.2136 0.1169 Uiso 1.0 2 calc R . .
H18 H 0.7017 0.0313 1.1570 0.1169 Uiso 1.0 2 calc R . .
H19 H 1.0666 0.0477 0.8990 0.1233 Uiso 1.0 2 calc R . .
H20 H 1.0366 0.0267 0.8215 0.1233 Uiso 1.0 2 calc R . .
H21 H 1.1205 0.0916 0.7961 0.1233 Uiso 1.0 2 calc R . .
H22 H 0.9551 0.5196 0.8378 0.0649 Uiso 1.0 2 calc R . .
H23 H 1.0881 0.5999 0.7254 0.0750 Uiso 1.0 2 calc R . .
H24 H 1.2532 0.5386 0.6591 0.0785 Uiso 1.0 2 calc R . .
H25 H 1.2881 0.4040 0.7133 0.0824 Uiso 1.0 2 calc R . .
H26 H 1.1601 0.3243 0.8283 0.0710 Uiso 1.0 2 calc R . .
H27 H 1.1246 0.3713 0.9747 0.0733 Uiso 1.0 2 calc R . .
H28 H 1.1758 0.3279 1.0992 0.0989 Uiso 1.0 2 calc R . .
H29 H 1.0703 0.2473 1.2316 0.0937 Uiso 1.0 2 calc R . .
H30 H 0.9078 0.2137 1.2440 0.0895 Uiso 1.0 2 calc R . .
H31 H 0.8533 0.2587 1.1215 0.0733 Uiso 1.0 2 calc R . .
H32 H 0.8243 0.4131 1.1085 0.0787 Uiso 1.0 2 calc R . .
H33 H 0.6841 0.5078 1.1568 0.0919 Uiso 1.0 2 calc R . .
H34 H 0.6011 0.5709 1.0609 0.0919 Uiso 1.0 2 calc R . .
H35 H 0.6617 0.5487 0.9106 0.0861 Uiso 1.0 2 calc R . .
H36 H 0.8031 0.4551 0.8590 0.0679 Uiso 1.0 2 calc R . .
H37 H 0.5514 0.0206 0.8982 0.1098 Uiso 1.0 2 calc R . .
H38 H 0.5464 -0.1230 0.9253 0.1430 Uiso 1.0 2 calc R . .
H39 H 0.6646 -0.1952 0.8175 0.2122 Uiso 1.0 2 calc R . .
H40 H 0.8023 -0.1299 0.6916 0.1820 Uiso 1.0 2 calc R . .
H41 H 0.8080 0.0140 0.6728 0.1275 Uiso 1.0 2 calc R . .
H42 H 0.8980 0.1450 0.6735 0.0989 Uiso 1.0 2 calc R . .
H43 H 1.0118 0.1941 0.5232 0.1162 Uiso 1.0 2 calc R . .
H44 H 0.9447 0.2533 0.4112 0.1387 Uiso 1.0 2 calc R . .
H45 H 0.7726 0.2795 0.4513 0.1447 Uiso 1.0 2 calc R . .
H46 H 0.6549 0.2304 0.6039 0.1092 Uiso 1.0 2 calc R . .
H47 H 0.5078 0.2335 0.8907 0.0960 Uiso 1.0 2 calc R . .
H48 H 0.3314 0.2601 0.9059 0.1276 Uiso 1.0 2 calc R . .
H49 H 0.2688 0.2060 0.8199 0.1409 Uiso 1.0 2 calc R . .
H50 H 0.3771 0.1341 0.7064 0.1404 Uiso 1.0 2 calc R . .
H51 H 0.5525 0.1119 0.6852 0.1037 Uiso 1.0 2 calc R . .
H52 H 0.4798 0.2152 1.4355 0.2482 Uiso 1.0 2 calc R . .
H53 H 0.5052 0.2831 1.4774 0.2482 Uiso 1.0 2 calc R . .
H54 H 0.4670 0.3090 1.3948 0.2482 Uiso 1.0 2 calc R . .

loop_
_atom_site_aniso_label
_atom_site_aniso_U_11
_atom_site_aniso_U_22
_atom_site_aniso_U_33
_atom_site_aniso_U_12
_atom_site_aniso_U_13
_atom_site_aniso_U_23
Pd1 0.03543(19) 0.0493(2) 0.04046(19) 0.00207(12) -0.01525(15) -0.00556(13)
Pd2 0.0444(2) 0.04032(18) 0.0537(2) 0.00073(13) -0.02524(17) -0.00546(13)
P1 0.0485(7) 0.0524(7) 0.0623(7) -0.0034(5) -0.0263(6) -0.0077(5)
P2 0.0340(5) 0.0437(5) 0.0455(6) 0.0017(4) -0.0166(5) -0.0062(4)
P3 0.0710(10) 0.0848(11) 0.0704(10) -0.0011(8) -0.0270(9) -0.0170(8)
P4 0.0522(13) 0.178(4) 0.0605(13) 0.0024(15) -0.0234(12) 0.0159(17)
P5 0.92(6) 0.44(3) 0.160(9) -0.46(4) -0.12(2) 0.017(13)
F1 0.139(5) 0.162(6) 0.080(3) 0.006(4) -0.017(3) -0.026(4)
F2 0.167(6) 0.198(7) 0.094(4) 0.025(6) -0.041(4) -0.069(4)
O1 0.063(3) 0.078(3) 0.091(3) 0.032(2) -0.046(3) -0.033(3)
O2 0.060(3) 0.078(3) 0.059(2) 0.0121(18) -0.0366(19) -0.0049(18)
O3 0.046(3) 0.125(4) 0.075(3) -0.033(3) -0.008(2) -0.020(3)
O4 0.0455(19) 0.083(3) 0.056(2) -0.0029(17) -0.0114(17) -0.0182(18)
O5 0.080(3) 0.061(3) 0.078(3) 0.0047(18) -0.051(3) 0.0040(18)
O6 0.073(3) 0.070(3) 0.065(3) -0.0031(19) -0.017(3) 0.0196(19)
O7 0.0420(17) 0.0585(19) 0.078(3) 0.0088(14) -0.0302(18) -0.0132(17)
O8 0.063(3) 0.060(2) 0.097(3) 0.0179(17) -0.042(3) -0.035(2)
N1 0.048(3) 0.109(4) 0.054(3) 0.009(3) -0.020(3) -0.010(3)
N2 0.059(3) 0.069(3) 0.046(2) -0.0028(19) -0.026(2) -0.0032(18)
N3 0.081(3) 0.047(3) 0.084(4) 0.002(2) -0.047(3) -0.009(2)
N4 0.23(3) 0.27(3) 0.27(3) 0.005(19) -0.03(2) -0.06(2)
N5 0.109(10) 0.37(3) 0.208(16) 0.007(13) -0.051(11) 0.005(17)
C1 0.0338(19) 0.044(2) 0.048(2) -0.0034(15) -0.0171(18) -0.0036(16)
C2 0.037(2) 0.0392(19) 0.050(3) -0.0038(15) -0.0210(19) -0.0023(15)
C3 0.045(3) 0.0362(18) 0.046(2) -0.0017(15) -0.0210(19) -0.0027(15)
C4 0.037(2) 0.0398(19) 0.050(2) 0.0044(14) -0.0194(19) -0.0070(16)
C5 0.037(2) 0.048(3) 0.058(3) -0.0022(16) -0.022(2) -0.0006(18)
C6 0.075(4) 0.093(5) 0.081(4) 0.014(4) -0.052(4) -0.001(4)
C7 0.036(3) 0.057(3) 0.051(3) -0.0062(18) -0.008(2) 0.0020(19)
C8 0.059(4) 0.134(7) 0.080(5) -0.002(4) 0.001(4) -0.038(5)
C9 0.064(3) 0.045(3) 0.055(3) -0.001(2) -0.031(3) 0.0016(19)
C10 0.118(7) 0.094(6) 0.081(5) -0.009(5) -0.016(5) 0.045(5)
C11 0.050(3) 0.046(3) 0.059(3) 0.0110(18) -0.025(3) -0.0127(19)
C12 0.085(5) 0.069(4) 0.154(8) 0.032(4) -0.054(6) -0.045(5)
C13 0.049(4) 0.163(8) 0.050(3) 0.014(4) -0.015(3) -0.014(4)
C14 0.060(5) 0.257(16) 0.089(6) 0.041(7) -0.019(5) -0.028(8)
C15 0.069(4) 0.071(4) 0.054(3) 0.002(3) -0.030(3) -0.007(3)
C16 0.127(7) 0.096(6) 0.066(4) 0.001(5) -0.053(5) 0.006(4)
C17 0.104(5) 0.051(3) 0.091(5) 0.007(3) -0.063(4) -0.008(3)
C18 0.177(10) 0.051(4) 0.151(9) 0.020(5) -0.100(8) -0.014(5)
C19 0.064(4) 0.071(4) 0.059(3) -0.010(3) -0.021(3) -0.014(3)
C20 0.069(4) 0.089(5) 0.089(5) -0.011(4) -0.021(4) -0.024(4)
C21 0.078(5) 0.122(7) 0.091(6) -0.030(5) 0.007(5) -0.027(5)
C22 0.119(9) 0.165(10) 0.063(5) -0.046(7) -0.008(6) -0.022(5)
C23 0.141(10) 0.149(9) 0.072(5) -0.042(8) -0.047(6) 0.008(5)
C24 0.104(6) 0.099(5) 0.069(4) -0.018(4) -0.045(4) -0.003(4)
C25 0.053(3) 0.059(3) 0.085(4) -0.008(3) -0.032(3) 0.003(3)
C26 0.053(4) 0.083(5) 0.104(6) -0.001(3) -0.018(4) -0.020(4)
C27 0.061(5) 0.107(7) 0.151(9) 0.013(4) -0.017(5) -0.032(6)
C28 0.060(5) 0.099(6) 0.193(12) -0.003(4) -0.055(6) -0.013(7)
C29 0.082(6) 0.094(6) 0.175(10) -0.012(5) -0.083(7) 0.007(6)
C30 0.063(4) 0.086(5) 0.110(6) -0.008(3) -0.051(4) 0.002(4)
C31 0.078(4) 0.059(3) 0.091(4) -0.007(3) -0.053(4) -0.012(3)
C32 0.107(6) 0.066(4) 0.102(6) -0.033(4) -0.041(5) -0.002(4)
C33 0.135(8) 0.059(5) 0.163(10) -0.026(5) -0.076(8) 0.005(5)
C34 0.232(16) 0.058(5) 0.240(17) 0.000(8) -0.163(15) -0.025(8)
C35 0.166(12) 0.079(6) 0.210(14) 0.014(7) -0.081(11) -0.051(8)
C36 0.141(8) 0.056(4) 0.121(7) 0.010(4) -0.059(7) -0.024(4)
C37 0.047(3) 0.052(3) 0.049(3) 0.0035(17) -0.025(2) -0.0083(18)
C38 0.057(3) 0.055(3) 0.071(4) 0.002(2) -0.036(3) -0.013(3)
C39 0.072(4) 0.081(4) 0.095(5) 0.015(3) -0.056(4) -0.032(4)
C40 0.097(5) 0.071(4) 0.067(4) 0.017(3) -0.052(4) -0.018(3)
C41 0.103(5) 0.069(4) 0.053(3) -0.007(4) -0.032(4) -0.002(3)
C42 0.059(3) 0.065(3) 0.059(3) -0.010(3) -0.025(3) -0.007(3)
C43 0.039(3) 0.052(3) 0.050(3) -0.0048(17) -0.015(2) -0.0080(18)
C44 0.054(3) 0.050(3) 0.058(3) -0.002(2) -0.015(3) -0.006(2)
C45 0.064(4) 0.061(3) 0.062(3) -0.010(3) -0.016(3) 0.009(3)
C46 0.057(4) 0.084(4) 0.056(3) -0.014(3) -0.013(3) 0.001(3)
C47 0.042(3) 0.088(4) 0.076(4) -0.006(3) -0.012(3) -0.016(3)
C48 0.040(3) 0.063(3) 0.074(4) -0.001(2) -0.011(3) -0.003(3)
C49 0.042(3) 0.045(3) 0.063(3) 0.0077(17) -0.021(3) -0.0155(19)
C50 0.057(3) 0.073(4) 0.068(3) 0.013(3) -0.029(3) -0.031(3)
C51 0.059(4) 0.091(5) 0.080(4) 0.016(3) -0.027(3) -0.043(4)
C52 0.050(3) 0.076(4) 0.104(5) 0.020(3) -0.027(4) -0.043(4)
C53 0.054(3) 0.057(3) 0.104(5) 0.015(3) -0.042(4) -0.016(3)
C54 0.048(3) 0.053(3) 0.069(3) 0.0042(19) -0.027(3) -0.015(2)
C58 0.081(7) 0.249(18) 0.132(10) -0.016(9) -0.036(8) -0.029(11)
C59 0.133(13) 0.31(3) 0.172(15) -0.043(14) 0.015(12) -0.094(17)

loop_
_atom_type_symbol
_atom_type_description
_atom_type_scat_dispersion_real
_atom_type_scat_dispersion_imag
_atom_type_scat_source
C C 0.003 0.002
;
International Tables for Crystallography
(1992, Vol. C, Tables 4.2.6.8 and 6.1.1.4)
;
H H 0.000 0.000
;
International Tables for Crystallography
(1992, Vol. C, Table 6.1.1.4)
;
O O 0.011 0.006
;
International Tables for Crystallography
(1992, Vol. C, Tables 4.2.6.8 and 6.1.1.4)
;
N N 0.006 0.003
;
International Tables for Crystallography
(1992, Vol. C, Tables 4.2.6.8 and 6.1.1.4)
;
P P 0.102 0.094
;
International Tables for Crystallography
(1992, Vol. C, Tables 4.2.6.8 and 6.1.1.4)
;
F F 0.017 0.010
;
International Tables for Crystallography
(1992, Vol. C, Tables 4.2.6.8 and 6.1.1.4)
;
Pd Pd -0.999 1.007
;
International Tables for Crystallography
(1992, Vol. C, Tables 4.2.6.8 and 6.1.1.4)
;

loop_
_geom_angle_atom_site_label_1
_geom_angle_atom_site_label_2
_geom_angle_atom_site_label_3
_geom_angle
_geom_angle_publ_flag
_geom_angle_site_symmetry_1
_geom_angle_site_symmetry_2
_geom_angle_site_symmetry_3
Pd2 Pd1 N1 125.39(18) yes . . .
Pd2 Pd1 N2 112.65(15) yes . . .
Pd2 Pd1 C1 45.76(12) yes . . .
Pd2 Pd1 C4 70.08(13) yes . . .
N1 Pd1 N2 86.2(2) yes . . .
N1 Pd1 C1 171.1(3) yes . . .
N1 Pd1 C4 95.36(19) yes . . .
N2 Pd1 C1 96.55(19) yes . . .
N2 Pd1 C4 175.25(19) yes . . .
C1 Pd1 C4 82.63(18) yes . . .
Pd1 Pd2 P1 107.72(4) yes . . .
Pd1 Pd2 N3 130.42(15) yes . . .
Pd1 Pd2 C1 43.14(10) yes . . .
Pd1 Pd2 C2 67.42(10) yes . . .
Pd1 Pd2 C3 65.83(10) yes . . .
P1 Pd2 N3 91.4(2) yes . . .
P1 Pd2 C1 104.38(15) yes . . .
P1 Pd2 C2 132.72(14) yes . . .
P1 Pd2 C3 169.58(11) yes . . .
N3 Pd2 C1 164.2(3) yes . . .
N3 Pd2 C2 128.9(2) yes . . .
N3 Pd2 C3 99.0(3) yes . . .
C1 Pd2 C2 38.56(17) yes . . .
C1 Pd2 C3 65.25(18) yes . . .
C2 Pd2 C3 38.04(17) yes . . .
Pd2 P1 C19 111.5(3) yes . . .
Pd2 P1 C25 120.4(3) yes . . .
Pd2 P1 C31 110.5(3) yes . . .
C19 P1 C25 108.2(3) yes . . .
C19 P1 C31 106.0(3) yes . . .
C25 P1 C31 98.8(3) yes . . .
C4 P2 C37 112.2(3) yes . . .
C4 P2 C43 112.9(3) yes . . .
C4 P2 C49 111.0(3) yes . . .
C37 P2 C43 107.4(3) yes . . .
C37 P2 C49 106.3(3) yes . . .
C43 P2 C49 106.7(2) yes . . .
F1 P3 F2 174.9(5) yes . . .
F1 P3 F3 87.1(6) yes . . .
F1 P3 F4 95.2(8) yes . . .
F1 P3 F5 89.4(6) yes . . .
F1 P3 F6 85.6(9) yes . . .
F1 P3 F7 84.9(5) yes . . .
F1 P3 F8 96.8(7) yes . . .
F1 P3 F9 83.8(6) yes . . .
F1 P3 F10 91.9(7) yes . . .
F2 P3 F3 97.0(6) yes . . .
F2 P3 F4 85.7(8) yes . . .
F2 P3 F5 88.0(6) yes . . .
F2 P3 F6 89.7(9) yes . . .
F2 P3 F7 90.4(6) yes . . .
F2 P3 F8 80.4(7) yes . . .
F2 P3 F9 97.3(6) yes . . .
F2 P3 F10 91.9(8) yes . . .
F3 P3 F4 44.1(11) yes . . .
F3 P3 F5 85.1(8) yes . . .
F3 P3 F6 118.3(12) yes . . .
F3 P3 F7 164.7(9) yes . . .
F3 P3 F8 160.1(10) yes . . .
F3 P3 F9 112.7(8) yes . . .
F3 P3 F10 77.6(10) yes . . .
F4 P3 F5 42.1(11) yes . . .
F4 P3 F6 75.8(14) yes . . .
F4 P3 F7 123.8(11) yes . . .
F4 P3 F8 153.4(10) yes . . .
F4 P3 F9 156.7(11) yes . . .
F4 P3 F10 120.5(12) yes . . .
F5 P3 F6 33.8(11) yes . . .
F5 P3 F7 81.8(8) yes . . .
F5 P3 F8 114.3(9) yes . . .
F5 P3 F9 160.5(9) yes . . .
F5 P3 F10 162.6(9) yes . . .
F6 P3 F7 48.1(11) yes . . .
F6 P3 F8 81.5(12) yes . . .
F6 P3 F9 127.1(12) yes . . .
F6 P3 F10 163.7(12) yes . . .
F7 P3 F8 34.6(10) yes . . .
F7 P3 F9 79.4(8) yes . . .
F7 P3 F10 115.6(9) yes . . .
F8 P3 F9 48.9(9) yes . . .
F8 P3 F10 82.8(10) yes . . .
F9 P3 F10 36.6(10) yes . . .
F11 P4 F11 180.0(9) yes . . 2_666
F11 P4 F12 92.7(8) yes . . .
F11 P4 F12 87.3(8) yes . . 2_666
F11 P4 F13 74.4(7) yes . . .
F11 P4 F13 105.6(7) yes . . 2_666
F11 P4 F14 154.7(6) yes . . .
F11 P4 F14 25.3(6) yes . . 2_666
F11 P4 F15 72.2(7) yes . . .
F11 P4 F15 107.8(7) yes . . 2_666
F11 P4 F16 88.2(7) yes . . .
F11 P4 F16 91.8(7) yes . . 2_666
F11 P4 F12 87.3(8) yes 2_666 . .
F11 P4 F12 92.7(8) yes 2_666 . 2_666
F11 P4 F13 105.6(7) yes 2_666 . .
F11 P4 F13 74.4(7) yes 2_666 . 2_666
F11 P4 F14 25.3(6) yes 2_666 . .
F11 P4 F14 154.7(6) yes 2_666 . 2_666
F11 P4 F15 107.8(7) yes 2_666 . .
F11 P4 F15 72.2(7) yes 2_666 . 2_666
F11 P4 F16 91.8(7) yes 2_666 . .
F11 P4 F16 88.2(7) yes 2_666 . 2_666
F12 P4 F12 180.0(15) yes . . 2_666
F12 P4 F13 130.0(8) yes . . .
F12 P4 F13 50.0(8) yes . . 2_666
F12 P4 F14 112.0(8) yes . . .
F12 P4 F14 68.0(8) yes . . 2_666
F12 P4 F15 114.6(11) yes . . .
F12 P4 F15 65.4(11) yes . . 2_666
F12 P4 F16 84.2(10) yes . . .
F12 P4 F16 95.8(10) yes . . 2_666
F12 P4 F13 50.0(8) yes 2_666 . .
F12 P4 F13 130.0(8) yes 2_666 . 2_666
F12 P4 F14 68.0(8) yes 2_666 . .
F12 P4 F14 112.0(8) yes 2_666 . 2_666
F12 P4 F15 65.4(11) yes 2_666 . .
F12 P4 F15 114.6(11) yes 2_666 . 2_666
F12 P4 F16 95.8(10) yes 2_666 . .
F12 P4 F16 84.2(10) yes 2_666 . 2_666
F13 P4 F13 180.0(10) yes . . 2_666
F13 P4 F14 92.4(7) yes . . .
F13 P4 F14 87.6(7) yes . . 2_666
F13 P4 F15 107.0(7) yes . . .
F13 P4 F15 73.0(7) yes . . 2_666
F13 P4 F16 141.2(7) yes . . .
F13 P4 F16 38.8(7) yes . . 2_666
F13 P4 F14 87.6(7) yes 2_666 . .
F13 P4 F14 92.4(7) yes 2_666 . 2_666
F13 P4 F15 73.0(7) yes 2_666 . .
F13 P4 F15 107.0(7) yes 2_666 . 2_666
F13 P4 F16 38.8(7) yes 2_666 . .
F13 P4 F16 141.2(7) yes 2_666 . 2_666
F14 P4 F14 180.0(8) yes . . 2_666
F14 P4 F15 91.9(7) yes . . .
F14 P4 F15 88.1(7) yes . . 2_666
F14 P4 F16 89.1(6) yes . . .
F14 P4 F16 90.9(6) yes . . 2_666
F14 P4 F15 88.1(7) yes 2_666 . .
F14 P4 F15 91.9(7) yes 2_666 . 2_666
F14 P4 F16 90.9(6) yes 2_666 . .
F14 P4 F16 89.1(6) yes 2_666 . 2_666
F15 P4 F15 180.0(11) yes . . 2_666
F15 P4 F16 34.3(8) yes . . .
F15 P4 F16 145.7(8) yes . . 2_666
F15 P4 F16 145.7(8) yes 2_666 . .
F15 P4 F16 34.3(8) yes 2_666 . 2_666
F16 P4 F16 180.0(10) yes . . 2_666
F17 P5 F17 180(3) yes . . 2_676
F17 P5 F18 112.0(18) yes . . .
F17 P5 F18 68.0(18) yes . . 2_676
F17 P5 F19 89.6(17) yes . . .
F17 P5 F19 90.4(17) yes . . 2_676
F17 P5 F18 68.0(18) yes 2_676 . .
F17 P5 F18 112.0(18) yes 2_676 . 2_676
F17 P5 F19 90.4(17) yes 2_676 . .
F17 P5 F19 89.6(17) yes 2_676 . 2_676
F18 P5 F18 180(4) yes . . 2_676
F18 P5 F19 101(2) yes . . .
F18 P5 F19 79(2) yes . . 2_676
F18 P5 F19 79(2) yes 2_676 . .
F18 P5 F19 101(2) yes 2_676 . 2_676
F19 P5 F19 180(3) yes . . 2_676
P3 F3 F4 67.6(12) yes . . .
P3 F4 F3 68.4(13) yes . . .
P3 F4 F5 68.9(13) yes . . .
F3 F4 F5 134(2) yes . . .
P3 F5 F4 69.0(14) yes . . .
P3 F5 F6 72.9(19) yes . . .
F4 F5 F6 142(3) yes . . .
P3 F6 F5 73(2) yes . . .
P3 F6 F7 68.5(14) yes . . .
F5 F6 F7 142(3) yes . . .
P3 F7 F6 63.4(14) yes . . .
P3 F7 F8 66.6(12) yes . . .
F6 F7 F8 127(2) yes . . .
P3 F8 F7 78.8(13) yes . . .
P3 F8 F9 69.2(10) yes . . .
F7 F8 F9 134.0(16) yes . . .
P3 F9 F8 61.9(10) yes . . .
P3 F9 F10 66.6(14) yes . . .
F8 F9 F10 122.6(17) yes . . .
P3 F10 F9 76.8(16) yes . . .
P4 F12 F13 68.1(7) yes . . 2_666
P4 F13 F12 61.9(6) yes . . 2_666
P4 F13 F16 68.4(7) yes . . 2_666
F12 F13 F16 120.7(11) yes 2_666 . 2_666
P4 F15 F16 69.7(10) yes . . .
P4 F16 F13 72.9(8) yes . . 2_666
P4 F16 F15 76.1(9) yes . . .
F13 F16 F15 148.9(12) yes 2_666 . .
P5 F17 F18 59.7(14) yes . . 2_676
P5 F18 F17 52.3(14) yes . . 2_676
C5 O2 C6 115.9(5) yes . . .
C7 O4 C8 116.6(6) yes . . .
C9 O6 C10 117.6(6) yes . . .
C11 O8 C12 116.1(7) yes . . .
Pd1 N1 C13 173.4(8) yes . . .
Pd1 N2 C15 173.9(6) yes . . .
Pd2 N3 C17 170.6(5) yes . . .
Pd1 C1 Pd2 91.10(15) yes . . .
Pd1 C1 C2 115.2(4) yes . . .
Pd1 C1 C5 121.3(3) yes . . .
Pd2 C1 C2 73.5(3) yes . . .
Pd2 C1 C5 125.9(4) yes . . .
C2 C1 C5 118.1(4) yes . . .
Pd2 C2 C1 67.9(3) yes . . .
Pd2 C2 C3 71.9(3) yes . . .
Pd2 C2 C7 120.4(4) yes . . .
C1 C2 C3 109.6(4) yes . . .
C1 C2 C7 124.0(5) yes . . .
C3 C2 C7 125.9(4) yes . . .
Pd2 C3 C2 70.1(3) yes . . .
Pd2 C3 C4 104.5(4) yes . . .
Pd2 C3 C9 106.1(4) yes . . .
C2 C3 C4 114.8(4) yes . . .
C2 C3 C9 124.0(4) yes . . .
C4 C3 C9 119.8(5) yes . . .
Pd1 C4 P2 105.02(19) yes . . .
Pd1 C4 C3 105.1(4) yes . . .
Pd1 C4 C11 107.6(4) yes . . .
P2 C4 C3 114.0(4) yes . . .
P2 C4 C11 109.3(4) yes . . .
C3 C4 C11 115.0(4) yes . . .
O1 C5 O2 124.2(6) yes . . .
O1 C5 C1 123.4(6) yes . . .
O2 C5 C1 112.4(4) yes . . .
O3 C7 O4 125.0(5) yes . . .
O3 C7 C2 124.7(6) yes . . .
O4 C7 C2 110.2(5) yes . . .
O5 C9 O6 124.8(5) yes . . .
O5 C9 C3 123.1(5) yes . . .
O6 C9 C3 111.9(5) yes . . .
O7 C11 O8 123.6(5) yes . . .
O7 C11 C4 123.4(5) yes . . .
O8 C11 C4 113.0(5) yes . . .
N1 C13 C14 175.9(9) yes . . .
N2 C15 C16 179.8(9) yes . . .
N3 C17 C18 176.4(11) yes . . .
P1 C19 C20 116.8(6) yes . . .
P1 C19 C24 122.9(5) yes . . .
C20 C19 C24 120.2(6) yes . . .
C19 C20 C21 120.0(9) yes . . .
C20 C21 C22 119.4(9) yes . . .
C21 C22 C23 120.1(9) yes . . .
C22 C23 C24 121.8(11) yes . . .
C19 C24 C23 118.4(9) yes . . .
P1 C25 C26 120.1(7) yes . . .
P1 C25 C30 118.6(5) yes . . .
C26 C25 C30 121.2(7) yes . . .
C25 C26 C27 117.6(10) yes . . .
C26 C27 C28 120.8(10) yes . . .
C27 C28 C29 121.7(10) yes . . .
C28 C29 C30 118.1(13) yes . . .
C25 C30 C29 120.5(9) yes . . .
P1 C31 C32 116.9(5) yes . . .
P1 C31 C36 124.4(5) yes . . .
C32 C31 C36 118.6(7) yes . . .
C31 C32 C33 120.9(8) yes . . .
C32 C33 C34 118.3(9) yes . . .
C33 C34 C35 122.0(10) yes . . .
C34 C35 C36 116.4(12) yes . . .
C31 C36 C35 123.3(9) yes . . .
P2 C37 C38 122.1(4) yes . . .
P2 C37 C42 118.9(5) yes . . .
C38 C37 C42 118.9(6) yes . . .
C37 C38 C39 120.5(5) yes . . .
C38 C39 C40 120.5(8) yes . . .
C39 C40 C41 120.1(8) yes . . .
C40 C41 C42 120.0(6) yes . . .
C37 C42 C41 119.9(7) yes . . .
P2 C43 C44 120.6(4) yes . . .
P2 C43 C48 120.9(4) yes . . .
C44 C43 C48 118.4(5) yes . . .
C43 C44 C45 120.9(5) yes . . .
C44 C45 C46 119.4(6) yes . . .
C45 C46 C47 119.8(5) yes . . .
C46 C47 C48 121.5(6) yes . . .
C43 C48 C47 119.8(5) yes . . .
P2 C49 C50 120.3(5) yes . . .
P2 C49 C54 120.2(4) yes . . .
C50 C49 C54 119.5(5) yes . . .
C49 C50 C51 119.6(7) yes . . .
C50 C51 C52 120.8(7) yes . . .
C51 C52 C53 120.4(6) yes . . .
C52 C53 C54 120.2(7) yes . . .
C49 C54 C53 119.6(6) yes . . .
N4 C55 C56 133(6) yes . . .
N4 C55 C57 175(7) yes . . .
C56 C55 C57 50(8) yes . . .
C55 C56 C57 52(6) yes . . .
C55 C57 C56 78(7) yes . . .
N5 C58 C59 175(3) yes . . .
O2 C6 H10 109.259 no . . .
O2 C6 H11 109.620 no . . .
O2 C6 H12 109.613 no . . .
H10 C6 H11 109.442 no . . .
H10 C6 H12 109.449 no . . .
H11 C6 H12 109.444 no . . .
O4 C8 H13 109.854 no . . .
O4 C8 H14 109.904 no . . .
O4 C8 H15 108.737 no . . .
H13 C8 H14 109.440 no . . .
H13 C8 H15 109.444 no . . .
H14 C8 H15 109.446 no . . .
O6 C10 H16 107.303 no . . .
O6 C10 H17 111.099 no . . .
O6 C10 H18 110.074 no . . .
H16 C10 H17 109.440 no . . .
H16 C10 H18 109.443 no . . .
H17 C10 H18 109.443 no . . .
O8 C12 H19 110.027 no . . .
O8 C12 H20 109.991 no . . .
O8 C12 H21 108.482 no . . .
H19 C12 H20 109.438 no . . .
H19 C12 H21 109.446 no . . .
H20 C12 H21 109.440 no . . .
C13 C14 H1 111.261 no . . .
C13 C14 H2 109.326 no . . .
C13 C14 H3 107.903 no . . .
H1 C14 H2 109.434 no . . .
H1 C14 H3 109.440 no . . .
H2 C14 H3 109.445 no . . .
C15 C16 H4 109.350 no . . .
C15 C16 H5 110.320 no . . .
C15 C16 H6 108.829 no . . .
H4 C16 H5 109.440 no . . .
H4 C16 H6 109.443 no . . .
H5 C16 H6 109.441 no . . .
C17 C18 H7 108.292 no . . .
C17 C18 H8 110.337 no . . .
C17 C18 H9 109.871 no . . .
H7 C18 H8 109.439 no . . .
H7 C18 H9 109.442 no . . .
H8 C18 H9 109.440 no . . .
C19 C20 H42 120.101 no . . .
C21 C20 H42 119.919 no . . .
C20 C21 H43 120.083 no . . .
C22 C21 H43 120.486 no . . .
C21 C22 H44 119.232 no . . .
C23 C22 H44 120.651 no . . .
C22 C23 H45 119.411 no . . .
C24 C23 H45 118.639 no . . .
C19 C24 H46 119.319 no . . .
C23 C24 H46 122.266 no . . .
C25 C26 H47 121.379 no . . .
C27 C26 H47 121.062 no . . .
C26 C27 H48 121.162 no . . .
C28 C27 H48 117.991 no . . .
C27 C28 H49 120.061 no . . .
C29 C28 H49 118.237 no . . .
C28 C29 H50 121.395 no . . .
C30 C29 H50 120.489 no . . .
C25 C30 H51 119.724 no . . .
C29 C30 H51 119.768 no . . .
C31 C32 H37 119.477 no . . .
C33 C32 H37 119.543 no . . .
C32 C33 H38 120.410 no . . .
C34 C33 H38 121.191 no . . .
C33 C34 H39 118.160 no . . .
C35 C34 H39 119.773 no . . .
C34 C35 H40 120.322 no . . .
C36 C35 H40 123.027 no . . .
C31 C36 H41 118.823 no . . .
C35 C36 H41 117.790 no . . .
C37 C38 H27 119.493 no . . .
C39 C38 H27 120.056 no . . .
C38 C39 H28 119.898 no . . .
C40 C39 H28 119.611 no . . .
C39 C40 H29 120.200 no . . .
C41 C40 H29 119.661 no . . .
C40 C41 H30 119.890 no . . .
C42 C41 H30 120.072 no . . .
C37 C42 H31 119.975 no . . .
C41 C42 H31 120.100 no . . .
C43 C44 H22 119.464 no . . .
C45 C44 H22 119.655 no . . .
C44 C45 H23 120.350 no . . .
C46 C45 H23 120.211 no . . .
C45 C46 H24 120.316 no . . .
C47 C46 H24 119.862 no . . .
C46 C47 H25 119.063 no . . .
C48 C47 H25 119.385 no . . .
C43 C48 H26 120.185 no . . .
C47 C48 H26 119.941 no . . .
C49 C50 H32 119.915 no . . .
C51 C50 H32 120.474 no . . .
C50 C51 H33 119.558 no . . .
C52 C51 H33 119.645 no . . .
C51 C52 H34 119.386 no . . .
C53 C52 H34 120.250 no . . .
C52 C53 H35 119.903 no . . .
C54 C53 H35 119.915 no . . .
C49 C54 H36 120.033 no . . .
C53 C54 H36 120.413 no . . .
C58 C59 H52 110.753 no . . .
C58 C59 H53 109.968 no . . .
C58 C59 H54 107.768 no . . .
H52 C59 H53 109.441 no . . .
H52 C59 H54 109.437 no . . .
H53 C59 H54 109.444 no . . .

loop_
_geom_bond_atom_site_label_1
_geom_bond_atom_site_label_2
_geom_bond_distance
_geom_bond_publ_flag
_geom_bond_site_symmetry_1
_geom_bond_site_symmetry_2
Pd1 Pd2 2.9555(5) yes . .
Pd1 N1 2.108(5) yes . .
Pd1 N2 2.076(5) yes . .
Pd1 C1 2.021(4) yes . .
Pd1 C4 2.085(5) yes . .
Pd2 P1 2.3395(19) yes . .
Pd2 N3 2.102(5) yes . .
Pd2 C1 2.118(4) yes . .
Pd2 C2 2.192(5) yes . .
Pd2 C3 2.216(6) yes . .
P1 C19 1.829(6) yes . .
P1 C25 1.833(7) yes . .
P1 C31 1.848(7) yes . .
P2 C4 1.887(6) yes . .
P2 C37 1.809(6) yes . .
P2 C43 1.828(4) yes . .
P2 C49 1.824(5) yes . .
P3 F1 1.581(6) yes . .
P3 F2 1.588(7) yes . .
P3 F3 1.597(14) yes . .
P3 F4 1.59(2) yes . .
P3 F5 1.586(15) yes . .
P3 F6 1.58(3) yes . .
P3 F7 1.645(13) yes . .
P3 F8 1.540(15) yes . .
P3 F9 1.631(15) yes . .
P3 F10 1.54(2) yes . .
P4 F11 1.697(14) yes . .
P4 F11 1.697(14) yes . 2_666
P4 F12 1.534(8) yes . .
P4 F12 1.534(8) yes . 2_666
P4 F13 1.614(10) yes . .
P4 F13 1.614(10) yes . 2_666
P4 F14 1.515(2) yes . .
P4 F14 1.515(2) yes . 2_666
P4 F15 1.625(14) yes . .
P4 F15 1.625(14) yes . 2_666
P4 F16 1.570(7) yes . .
P4 F16 1.570(7) yes . 2_666
P5 F17 1.340(12) yes . .
P5 F17 1.340(12) yes . 2_676
P5 F18 1.46(4) yes . .
P5 F18 1.46(4) yes . 2_676
P5 F19 1.45(4) yes . .
P5 F19 1.45(4) yes . 2_676
F3 F4 1.19(3) yes . .
F4 F5 1.14(3) yes . .
F5 F6 0.92(3) yes . .
F6 F7 1.32(3) yes . .
F7 F8 0.95(3) yes . .
F8 F9 1.31(3) yes . .
F9 F10 1.00(3) yes . .
F12 F13 1.33(3) yes . 2_666
F13 F16 1.057(19) yes . 2_666
F15 F16 0.94(3) yes . .
F17 F18 1.57(5) yes . 2_676
O1 C5 1.199(7) yes . .
O2 C5 1.326(8) yes . .
O2 C6 1.455(9) yes . .
O3 C7 1.197(8) yes . .
O4 C7 1.315(8) yes . .
O4 C8 1.454(8) yes . .
O5 C9 1.204(8) yes . .
O6 C9 1.327(7) yes . .
O6 C10 1.433(9) yes . .
O7 C11 1.215(8) yes . .
O8 C11 1.315(8) yes . .
O8 C12 1.447(9) yes . .
N1 C13 1.119(8) yes . .
N2 C15 1.122(8) yes . .
N3 C17 1.109(8) yes . .
N4 C55 1.06(4) yes . .
N5 C58 1.073(18) yes . .
C1 C2 1.425(7) yes . .
C1 C5 1.505(7) yes . .
C2 C3 1.437(7) yes . .
C2 C7 1.507(6) yes . .
C3 C4 1.514(6) yes . .
C3 C9 1.504(7) yes . .
C4 C11 1.516(6) yes . .
C13 C14 1.453(10) yes . .
C15 C16 1.443(11) yes . .
C17 C18 1.471(10) yes . .
C19 C20 1.365(10) yes . .
C19 C24 1.360(12) yes . .
C20 C21 1.405(11) yes . .
C21 C22 1.385(17) yes . .
C22 C23 1.301(19) yes . .
C23 C24 1.434(11) yes . .
C25 C26 1.383(11) yes . .
C25 C30 1.385(14) yes . .
C26 C27 1.403(12) yes . .
C27 C28 1.36(2) yes . .
C28 C29 1.381(16) yes . .
C29 C30 1.388(13) yes . .
C31 C32 1.397(10) yes . .
C31 C36 1.346(11) yes . .
C32 C33 1.402(12) yes . .
C33 C34 1.376(19) yes . .
C34 C35 1.41(2) yes . .
C35 C36 1.406(15) yes . .
C37 C38 1.397(9) yes . .
C37 C42 1.409(7) yes . .
C38 C39 1.381(12) yes . .
C39 C40 1.370(9) yes . .
C40 C41 1.400(13) yes . .
C41 C42 1.381(11) yes . .
C43 C44 1.386(7) yes . .
C43 C48 1.404(7) yes . .
C44 C45 1.400(7) yes . .
C45 C46 1.384(8) yes . .
C46 C47 1.363(10) yes . .
C47 C48 1.380(8) yes . .
C49 C50 1.390(9) yes . .
C49 C54 1.391(9) yes . .
C50 C51 1.398(9) yes . .
C51 C52 1.356(12) yes . .
C52 C53 1.376(12) yes . .
C53 C54 1.401(8) yes . .
C55 C56 1.48(11) yes . .
C55 C57 1.19(7) yes . .
C56 C57 1.16(18) yes . .
C58 C59 1.412(19) yes . .
C6 H10 0.960 no . .
C6 H11 0.960 no . .
C6 H12 0.960 no . .
C8 H13 0.960 no . .
C8 H14 0.960 no . .
C8 H15 0.960 no . .
C10 H16 0.960 no . .
C10 H17 0.960 no . .
C10 H18 0.960 no . .
C12 H19 0.960 no . .
C12 H20 0.960 no . .
C12 H21 0.960 no . .
C14 H1 0.960 no . .
C14 H2 0.960 no . .
C14 H3 0.960 no . .
C16 H4 0.960 no . .
C16 H5 0.960 no . .
C16 H6 0.960 no . .
C18 H7 0.960 no . .
C18 H8 0.960 no . .
C18 H9 0.960 no . .
C20 H42 0.930 no . .
C21 H43 0.930 no . .
C22 H44 0.930 no . .
C23 H45 0.930 no . .
C24 H46 0.930 no . .
C26 H47 0.930 no . .
C27 H48 0.930 no . .
C28 H49 0.930 no . .
C29 H50 0.930 no . .
C30 H51 0.930 no . .
C32 H37 0.930 no . .
C33 H38 0.930 no . .
C34 H39 0.930 no . .
C35 H40 0.930 no . .
C36 H41 0.930 no . .
C38 H27 0.930 no . .
C39 H28 0.930 no . .
C40 H29 0.930 no . .
C41 H30 0.930 no . .
C42 H31 0.930 no . .
C44 H22 0.930 no . .
C45 H23 0.930 no . .
C46 H24 0.930 no . .
C47 H25 0.930 no . .
C48 H26 0.930 no . .
C50 H32 0.930 no . .
C51 H33 0.930 no . .
C52 H34 0.930 no . .
C53 H35 0.930 no . .
C54 H36 0.930 no . .
C59 H52 0.960 no . .
C59 H53 0.960 no . .
C59 H54 0.960 no . .

loop_
_geom_contact_atom_site_label_1
_geom_contact_atom_site_label_2
_geom_contact_distance
_geom_contact_publ_flag
_geom_contact_site_symmetry_1
_geom_contact_site_symmetry_2
Pd1 O2 3.456(5) no . .
Pd1 O8 3.228(5) no . .
Pd1 C43 3.468(6) no . .
Pd1 C54 3.548(6) no . .
Pd2 O2 3.546(5) no . .
Pd2 O3 3.495(5) no . .
Pd2 O6 3.339(5) no . .
Pd2 O8 3.083(5) no . .
Pd2 C11 3.571(6) no . .
P1 O2 3.304(5) no . .
P2 O7 2.912(4) no . .
P2 C2 3.480(5) no . .
O1 O3 3.030(7) no . .
O1 O4 3.559(7) no . .
O1 C2 2.939(7) no . .
O1 C6 2.654(11) no . .
O1 C7 2.913(7) no . .
O1 C53 3.086(10) no . .
O1 C54 3.163(9) no . .
O2 N2 2.864(6) no . .
O2 C2 3.572(7) no . .
O2 C15 3.220(7) no . .
O2 C19 3.342(8) no . .
O2 C24 3.413(10) no . .
O2 C25 3.297(8) no . .
O2 C26 3.154(8) no . .
O3 O6 3.289(8) no . .
O3 C1 3.137(6) no . .
O3 C3 3.555(7) no . .
O3 C5 3.139(6) no . .
O3 C8 2.672(13) no . .
O3 C26 3.353(13) no . .
O4 O6 2.984(6) no . .
O4 C1 3.494(6) no . .
O4 C3 3.071(6) no . .
O4 C9 3.409(7) no . .
O4 C49 3.268(6) no . .
O4 C50 3.224(9) no . .
O4 C51 3.335(10) no . .
O4 C52 3.484(8) no . .
O4 C53 3.541(7) no . .
O4 C54 3.440(6) no . .
O5 O7 3.283(5) no . .
O5 O8 2.971(7) no . .
O5 N3 3.377(9) no . .
O5 C4 2.943(6) no . .
O5 C10 2.692(10) no . .
O5 C11 2.780(6) no . .
O5 C42 3.076(9) no . .
O6 N3 3.394(8) no . .
O6 C2 2.804(6) no . .
O6 C7 2.744(7) no . .
O7 N1 3.360(7) no . .
O7 C3 3.552(6) no . .
O7 C12 2.642(11) no . .
O7 C37 3.005(7) no . .
O7 C38 3.434(9) no . .
O7 C43 3.376(6) no . .
O7 C48 3.012(7) no . .
O8 N1 3.264(7) no . .
O8 N3 2.957(7) no . .
O8 C3 2.905(6) no . .
O8 C9 3.235(7) no . .
O8 C17 3.341(9) no . .
N1 C11 2.974(7) no . .
N1 C43 3.314(9) no . .
N1 C48 3.151(11) no . .
N2 C5 3.182(6) no . .
N2 C20 3.446(10) no . .
N2 C21 3.568(12) no . .
N3 C9 3.121(9) no . .
N3 C12 3.591(11) no . .
N3 C31 3.061(12) no . .
N3 C32 3.327(14) no . .
C1 C54 3.208(8) no . .
C2 C49 3.258(8) no . .
C2 C54 3.222(7) no . .
C3 C49 3.346(7) no . .
C4 C42 3.534(9) no . .
C4 C54 3.574(7) no . .
C5 C7 2.985(8) no . .
C5 C26 3.492(10) no . .
C5 C54 3.462(10) no . .
C6 C26 3.531(10) no . .
C7 C9 3.186(8) no . .
C9 C11 3.038(7) no . .
C9 C42 3.287(10) no . .
C11 C13 3.599(8) no . .
C11 C37 3.369(9) no . .
C11 C43 3.576(7) no . .
C11 C48 3.574(8) no . .
C12 C17 3.528(12) no . .
C13 C47 3.544(14) no . .
C13 C48 3.286(13) no . .
C15 C22 3.582(16) no . .
C17 C31 3.374(13) no . .
C17 C32 3.495(15) no . .
C19 C22 2.769(10) no . .
C19 C30 3.424(10) no . .
C19 C36 3.211(10) no . .
C20 C23 2.731(16) no . .
C20 C31 3.519(10) no . .
C20 C36 3.419(12) no . .
C21 C24 2.752(14) no . .
C24 C25 3.198(9) no . .
C24 C30 3.267(11) no . .
C25 C28 2.742(12) no . .
C25 C32 3.079(10) no . .
C26 C29 2.806(18) no . .
C27 C30 2.750(14) no . .
C30 C31 3.124(11) no . .
C30 C32 3.333(12) no . .
C31 C34 2.776(13) no . .
C32 C35 2.789(16) no . .
C33 C36 2.764(14) no . .
C37 C40 2.784(10) no . .
C37 C48 3.432(7) no . .
C37 C50 3.080(8) no . .
C38 C41 2.774(8) no . .
C38 C43 3.149(9) no . .
C38 C48 3.237(9) no . .
C39 C42 2.779(11) no . .
C42 C49 3.425(8) no . .
C42 C50 3.214(9) no . .
C43 C46 2.792(7) no . .
C43 C54 3.434(7) no . .
C44 C47 2.751(8) no . .
C44 C49 3.108(7) no . .
C44 C54 3.193(8) no . .
C45 C48 2.773(8) no . .
C49 C52 2.779(8) no . .
C50 C53 2.767(11) no . .
C51 C54 2.766(10) no . .
F1 C8 3.323(11) no . 2_667
F1 C34 3.472(14) no . 1_565
F1 C39 3.579(13) no . 2_767
F1 C53 3.301(9) no . .
F2 C13 3.229(10) no . 2_766
F2 C14 3.289(14) no . 2_766
F2 C15 3.503(9) no . 2_766
F2 C16 3.309(14) no . .
F2 C16 3.575(13) no . 2_766
F3 O1 3.448(13) no . .
F3 N2 3.221(15) no . .
F3 C5 3.561(14) no . .
F3 C15 3.146(16) no . .
F3 C54 3.522(16) no . .
F4 N2 3.26(3) no . .
F4 C15 3.26(3) no . .
F4 C44 3.49(3) no . .
F4 C54 3.47(2) no . .
F5 C40 3.485(19) no . 2_767
F5 C44 3.310(16) no . .
F5 C45 3.258(17) no . .
F6 C21 3.54(3) no . 2_766
F6 C22 3.07(3) no . 2_766
F6 C40 3.11(4) no . 2_767
F7 C21 3.236(13) no . 2_766
F7 C22 3.231(17) no . 2_766
F7 C35 3.287(18) no . 1_565
F8 C14 3.50(3) no . 2_766
F8 C21 3.558(18) no . 2_766
F8 C35 3.54(3) no . 1_565
F9 C8 3.523(13) no . 2_667
F9 C14 3.372(19) no . 2_766
F9 C59 3.49(3) no . 2_667
F10 C8 3.374(16) no . 2_667
F10 C14 3.48(2) no . 2_766
F10 C59 3.51(3) no . 2_667
F11 C6 3.179(16) no . .
F11 C46 3.527(14) no . 1_455
F11 C58 3.41(3) no . 2_667
F11 C59 3.22(3) no . 2_667
F12 C6 3.36(3) no . .
F12 C59 3.36(3) no . 1_554
F13 C6 3.271(18) no . 2_666
F13 C59 3.51(3) no . 2_667
F14 C6 2.970(12) no . 2_666
F14 C46 3.303(11) no . 2_766
F14 C47 3.329(11) no . 2_766
F15 C6 3.573(17) no . .
F15 C46 3.440(14) no . 2_766
F15 C47 3.544(14) no . 2_766
F16 C6 3.231(15) no . .
F16 C16 3.507(13) no . .
F16 C46 3.262(11) no . 2_766
F17 C10 3.427(13) no . 2_667
F18 C56 3.22(12) no . 1_565
O1 F3 3.448(13) no . .
O1 C52 3.392(7) no . 2_667
O3 C33 3.305(11) no . 2_657
O3 C34 3.538(15) no . 2_657
O5 C12 3.504(9) no . 2_757
O7 C18 3.284(14) no . 2_757
O7 C28 3.385(9) no . 1_655
N2 F3 3.221(15) no . .
N2 F4 3.26(3) no . .
N4 C12 3.56(4) no . 2_756
N4 C36 3.44(3) no . 2_756
N5 C41 3.405(16) no . .
N5 C42 3.416(15) no . .
C5 F3 3.561(14) no . .
C6 F11 3.179(16) no . .
C6 F12 3.36(3) no . .
C6 F13 3.271(18) no . 2_666
C6 F14 2.970(12) no . 2_666
C6 F15 3.573(17) no . .
C6 F16 3.231(15) no . .
C8 F1 3.323(11) no . 2_667
C8 F9 3.523(13) no . 2_667
C8 F10 3.374(16) no . 2_667
C10 F17 3.427(13) no . 2_667
C12 O5 3.504(9) no . 2_757
C12 N4 3.56(4) no . 2_756
C13 F2 3.229(10) no . 2_766
C14 F2 3.289(14) no . 2_766
C14 F8 3.50(3) no . 2_766
C14 F9 3.372(19) no . 2_766
C14 F10 3.48(2) no . 2_766
C15 F2 3.503(9) no . 2_766
C15 F3 3.146(16) no . .
C15 F4 3.26(3) no . .
C16 F2 3.309(14) no . .
C16 F2 3.575(13) no . 2_766
C16 F16 3.507(13) no . .
C18 O7 3.284(14) no . 2_757
C18 C40 3.542(12) no . 2_757
C21 F6 3.54(3) no . 2_766
C21 F7 3.236(13) no . 2_766
C21 F8 3.558(18) no . 2_766
C22 F6 3.07(3) no . 2_766
C22 F7 3.231(17) no . 2_766
C28 O7 3.385(9) no . 1_455
C33 O3 3.305(11) no . 2_657
C34 F1 3.472(14) no . 1_545
C34 O3 3.538(15) no . 2_657
C35 F7 3.287(18) no . 1_545
C35 F8 3.54(3) no . 1_545
C36 N4 3.44(3) no . 2_756
C39 F1 3.579(13) no . 2_767
C40 F5 3.485(19) no . 2_767
C40 F6 3.11(4) no . 2_767
C40 C18 3.542(12) no . 2_757
C41 N5 3.405(16) no . .
C42 N5 3.416(15) no . .
C44 F4 3.49(3) no . .
C44 F5 3.310(16) no . .
C45 F5 3.258(17) no . .
C46 F11 3.527(14) no . 1_655
C46 F14 3.303(11) no . 2_766
C46 F15 3.440(14) no . 2_766
C46 F16 3.262(11) no . 2_766
C47 F14 3.329(11) no . 2_766
C47 F15 3.544(14) no . 2_766
C52 O1 3.392(7) no . 2_667
C53 F1 3.301(9) no . .
C54 F3 3.522(16) no . .
C54 F4 3.47(2) no . .
C56 F18 3.22(12) no . 1_545
C58 F11 3.41(3) no . 2_667
C59 F9 3.49(3) no . 2_667
C59 F10 3.51(3) no . 2_667
C59 F11 3.22(3) no . 2_667
C59 F12 3.36(3) no . 1_556
C59 F13 3.51(3) no . 2_667
Pd1 H36 2.8390 no . .
Pd1 H42 3.5035 no . .
Pd2 H42 3.2008 no . .
Pd2 H47 3.2712 no . .
P1 H37 2.8194 no . .
P1 H41 2.9263 no . .
P1 H42 2.7820 no . .
P1 H46 2.9019 no . .
P1 H47 2.8970 no . .
P1 H51 2.8412 no . .
P2 H22 2.8779 no . .
P2 H26 2.9121 no . .
P2 H27 2.9092 no . .
P2 H31 2.8559 no . .
P2 H32 2.8781 no . .
P2 H36 2.8787 no . .
O1 H10 2.5685 no . .
O1 H11 3.5943 no . .
O1 H12 2.6726 no . .
O1 H35 2.7906 no . .
O1 H36 2.9317 no . .
O1 H47 3.3058 no . .
O2 H46 3.3173 no . .
O2 H47 2.8905 no . .
O3 H13 2.6460 no . .
O3 H15 2.6337 no . .
O3 H47 2.4528 no . .
O5 H16 2.6462 no . .
O5 H18 2.6513 no . .
O5 H19 3.2968 no . .
O5 H31 2.6078 no . .
O6 H13 3.5819 no . .
O6 H31 3.2049 no . .
O7 H19 2.6246 no . .
O7 H20 3.5856 no . .
O7 H21 2.5793 no . .
O7 H26 2.2625 no . .
O7 H27 3.5171 no . .
O8 H42 3.4575 no . .
N1 H1 3.0341 no . .
N1 H2 3.0495 no . .
N1 H3 3.0053 no . .
N1 H26 3.1869 no . .
N2 H4 3.0228 no . .
N2 H5 3.0350 no . .
N2 H6 3.0137 no . .
N2 H36 3.5501 no . .
N3 H7 3.0357 no . .
N3 H8 3.0283 no . .
N3 H9 3.0484 no . .
N3 H18 3.4694 no . .
N3 H20 3.3031 no . .
N3 H37 3.4361 no . .
N5 H52 2.9502 no . .
N5 H53 2.9820 no . .
N5 H54 2.9015 no . .
C1 H36 2.7597 no . .
C1 H47 3.3367 no . .
C2 H36 3.1655 no . .
C2 H47 3.5421 no . .
C3 H31 3.0141 no . .
C4 H26 3.4956 no . .
C4 H31 3.2717 no . .
C4 H36 3.3494 no . .
C5 H10 2.5502 no . .
C5 H11 3.1525 no . .
C5 H12 2.6284 no . .
C5 H36 2.9922 no . .
C5 H47 2.8845 no . .
C6 H46 3.4898 no . .
C6 H47 3.4875 no . .
C7 H13 2.5965 no . .
C7 H14 3.1513 no . .
C7 H15 2.5807 no . .
C7 H47 3.2785 no . .
C9 H16 2.5717 no . .
C9 H17 3.1652 no . .
C9 H18 2.5940 no . .
C9 H31 2.5667 no . .
C11 H19 2.5814 no . .
C11 H20 3.1438 no . .
C11 H21 2.5685 no . .
C11 H26 3.0427 no . .
C12 H9 3.4078 no . .
C13 H26 3.2526 no . .
C14 H25 3.4943 no . .
C15 H10 3.5690 no . .
C17 H18 3.5284 no . .
C17 H20 3.0518 no . .
C18 H20 3.3142 no . .
C19 H41 2.7630 no . .
C19 H43 3.2355 no . .
C19 H45 3.2298 no . .
C19 H51 3.1475 no . .
C20 H41 2.7267 no . .
C20 H44 3.2462 no . .
C20 H46 3.1975 no . .
C21 H45 3.1688 no . .
C22 H5 3.5579 no . .
C22 H6 3.2625 no . .
C22 H42 3.2485 no . .
C22 H46 3.2294 no . .
C23 H6 2.9990 no . .
C23 H43 3.1638 no . .
C24 H11 3.2816 no . .
C24 H42 3.2014 no . .
C24 H44 3.2376 no . .
C24 H51 2.9471 no . .
C25 H37 2.7490 no . .
C25 H46 2.7180 no . .
C25 H48 3.2336 no . .
C25 H50 3.2481 no . .
C26 H12 3.0725 no . .
C26 H37 3.2450 no . .
C26 H49 3.2431 no . .
C26 H51 3.2449 no . .
C27 H12 3.2893 no . .
C27 H50 3.2345 no . .
C28 H47 3.2428 no . .
C28 H51 3.2174 no . .
C29 H46 3.5564 no . .
C29 H48 3.2158 no . .
C30 H37 3.1863 no . .
C30 H46 2.5980 no . .
C30 H47 3.2552 no . .
C30 H49 3.2093 no . .
C31 H38 3.2728 no . .
C31 H40 3.2655 no . .
C31 H42 3.3897 no . .
C31 H51 2.8696 no . .
C32 H39 3.2184 no . .
C32 H41 3.1993 no . .
C32 H51 3.2948 no . .
C33 H8 3.4130 no . .
C33 H40 3.2653 no . .
C34 H8 3.1655 no . .
C34 H37 3.2239 no . .
C34 H41 3.2274 no . .
C35 H8 3.2479 no . .
C35 H38 3.2758 no . .
C36 H8 3.5303 no . .
C36 H37 3.1957 no . .
C36 H39 3.2390 no . .
C36 H42 3.2715 no . .
C36 H51 3.4509 no . .
C37 H26 3.2242 no . .
C37 H28 3.2495 no . .
C37 H30 3.2562 no . .
C37 H32 2.5858 no . .
C38 H26 3.0085 no . .
C38 H29 3.2276 no . .
C38 H31 3.2578 no . .
C38 H32 3.4434 no . .
C39 H30 3.2359 no . .
C40 H27 3.2251 no . .
C40 H31 3.2492 no . .
C41 H28 3.2385 no . .
C41 H32 3.3908 no . .
C42 H27 3.2566 no . .
C42 H29 3.2439 no . .
C42 H32 2.5342 no . .
C43 H23 3.2603 no . .
C43 H25 3.2468 no . .
C43 H27 2.6698 no . .
C43 H36 3.2409 no . .
C44 H24 3.2474 no . .
C44 H26 3.2404 no . .
C44 H27 3.5723 no . .
C44 H36 2.9818 no . .
C45 H25 3.2124 no . .
C46 H22 3.2413 no . .
C46 H26 3.2264 no . .
C47 H3 3.1220 no . .
C47 H23 3.2156 no . .
C47 H27 3.4193 no . .
C48 H3 3.5664 no . .
C48 H22 3.2391 no . .
C48 H24 3.2282 no . .
C48 H27 2.5654 no . .
C49 H22 2.6138 no . .
C49 H31 3.2397 no . .
C49 H33 3.2466 no . .
C49 H35 3.2516 no . .
C50 H22 3.5497 no . .
C50 H31 3.0487 no . .
C50 H34 3.2302 no . .
C50 H36 3.2429 no . .
C51 H14 3.1630 no . .
C51 H35 3.2059 no . .
C52 H14 3.4811 no . .
C52 H15 3.5982 no . .
C52 H32 3.2309 no . .
C52 H36 3.2467 no . .
C53 H22 3.3665 no . .
C53 H33 3.2071 no . .
C54 H22 2.4707 no . .
C54 H32 3.2423 no . .
C54 H34 3.2490 no . .
H1 H21 3.3544 no . .
H3 H25 2.7456 no . .
H3 H26 3.5717 no . .
H5 H44 3.4576 no . .
H6 H11 3.2543 no . .
H6 H44 3.4157 no . .
H6 H45 2.8603 no . .
H8 H39 3.4950 no . .
H8 H40 3.5418 no . .
H9 H19 3.3006 no . .
H9 H20 2.7396 no . .
H11 H46 2.8736 no . .
H12 H47 3.0728 no . .
H12 H48 3.4022 no . .
H14 H33 3.1325 no . .
H16 H31 3.3763 no . .
H22 H23 2.3300 no . .
H22 H36 2.3688 no . .
H23 H24 2.3218 no . .
H24 H25 2.2779 no . .
H25 H26 2.3013 no . .
H26 H27 2.4714 no . .
H27 H28 2.3102 no . .
H28 H29 2.2972 no . .
H29 H30 2.3236 no . .
H30 H31 2.3130 no . .
H31 H32 2.5164 no . .
H32 H33 2.3288 no . .
H33 H34 2.2724 no . .
H34 H35 2.3085 no . .
H35 H36 2.3361 no . .
H37 H38 2.3311 no . .
H37 H47 3.4894 no . .
H37 H51 3.4073 no . .
H38 H39 2.2969 no . .
H39 H40 2.3394 no . .
H40 H41 2.3482 no . .
H41 H42 2.6494 no . .
H42 H43 2.3355 no . .
H43 H44 2.3126 no . .
H44 H45 2.2346 no . .
H45 H46 2.3779 no . .
H46 H51 2.3999 no . .
H47 H48 2.3644 no . .
H48 H49 2.2631 no . .
H49 H50 2.3051 no . .
H50 H51 2.3218 no . .
P3 H2 3.2992 no . 2_766
P3 H4 3.5132 no . .
P4 H11 3.2772 no . .
P4 H11 3.2772 no . 2_666
P4 H24 3.4609 no . 1_455
P4 H24 3.4609 no . 2_766
P5 H52 3.5019 no . 1_564
P5 H52 3.5019 no . 2_667
F1 H13 2.9521 no . 2_667
F1 H15 2.8776 no . 2_667
F1 H28 2.8882 no . 2_767
F1 H29 3.1837 no . 2_767
F1 H35 2.6648 no . .
F1 H36 3.5992 no . .
F1 H39 2.6506 no . 1_565
F1 H40 3.4672 no . 1_565
F2 H2 2.6506 no . 2_766
F2 H3 3.5727 no . 2_766
F2 H4 2.4683 no . .
F2 H5 2.8426 no . 2_766
F2 H43 3.2290 no . 2_766
F3 H4 3.0730 no . .
F3 H10 2.9954 no . .
F3 H15 3.5908 no . 2_667
F3 H35 3.0935 no . .
F3 H36 2.8527 no . .
F4 H4 3.3039 no . .
F4 H5 2.8773 no . 2_766
F4 H22 3.0627 no . .
F4 H35 3.5190 no . .
F4 H36 2.7728 no . .
F5 H5 2.7320 no . 2_766
F5 H22 2.9123 no . .
F5 H23 2.8449 no . .
F5 H28 3.5097 no . 2_767
F5 H29 3.0063 no . 2_767
F5 H36 3.4122 no . .
F5 H44 2.9393 no . 2_766
F6 H5 3.1588 no . 2_766
F6 H22 3.5160 no . .
F6 H23 3.0601 no . .
F6 H28 3.4480 no . 2_767
F6 H29 2.4440 no . 2_767
F6 H40 3.4444 no . 1_565
F6 H43 3.2400 no . 2_766
F6 H44 2.3240 no . 2_766
F7 H2 3.4600 no . 2_766
F7 H29 2.7606 no . 2_767
F7 H39 3.3409 no . 1_565
F7 H40 2.4693 no . 1_565
F7 H43 2.6385 no . 2_766
F7 H44 2.6262 no . 2_766
F8 H2 2.5798 no . 2_766
F8 H39 3.4867 no . 1_565
F8 H40 2.8104 no . 1_565
F8 H43 2.7981 no . 2_766
F8 H44 3.4005 no . 2_766
F9 H2 2.4322 no . 2_766
F9 H13 2.9376 no . 2_667
F9 H14 3.4921 no . 2_667
F9 H39 3.4046 no . 1_565
F9 H40 3.5288 no . 1_565
F9 H52 3.3310 no . 2_667
F9 H54 2.7890 no . 2_667
F10 H2 2.6479 no . 2_766
F10 H3 3.5227 no . 2_766
F10 H4 3.3992 no . .
F10 H10 3.3736 no . .
F10 H13 3.0491 no . 2_667
F10 H14 3.1591 no . 2_667
F10 H15 3.3574 no . 2_667
F10 H54 2.6418 no . 2_667
F11 H10 2.9068 no . .
F11 H11 2.9192 no . .
F11 H12 3.1793 no . .
F11 H24 2.8020 no . 1_455
F11 H25 3.2780 no . 1_455
F11 H53 2.9854 no . 2_667
F11 H54 2.8401 no . 2_667
F12 H3 3.1341 no . 1_455
F12 H11 2.6084 no . .
F12 H12 3.3683 no . .
F12 H24 3.5912 no . 1_455
F12 H25 2.8774 no . 1_455
F12 H53 2.5668 no . 1_554
F12 H54 3.3765 no . 1_554
F13 H6 3.2187 no . 2_666
F13 H10 3.5005 no . 2_666
F13 H11 2.3750 no . 2_666
F13 H24 2.7477 no . 1_455
F13 H45 3.2969 no . 2_666
F13 H46 3.4486 no . 2_666
F13 H53 2.8100 no . 2_667
F14 H10 2.9248 no . 2_666
F14 H11 2.5991 no . 2_666
F14 H12 2.8861 no . 2_666
F14 H24 2.6803 no . 2_766
F14 H25 2.7259 no . 2_766
F14 H33 3.5434 no . 1_554
F14 H54 3.5579 no . 1_554
F15 H3 2.8475 no . 2_766
F15 H4 3.3648 no . .
F15 H6 3.1751 no . .
F15 H10 3.2595 no . .
F15 H11 3.0115 no . .
F15 H24 2.8820 no . 2_766
F15 H25 3.0706 no . 2_766
F15 H53 3.2535 no . 2_667
F15 H54 3.2762 no . 2_667
F16 H4 3.3982 no . .
F16 H6 2.7804 no . .
F16 H10 3.1641 no . .
F16 H11 2.4797 no . .
F16 H24 2.5176 no . 2_766
F16 H25 3.3786 no . 2_766
F17 H16 3.1110 no . 2_667
F17 H17 2.8912 no . 2_667
F17 H52 2.9437 no . 2_667
F18 H1 3.4473 no . 2_766
F18 H50 2.8812 no . 2_666
F18 H52 3.1388 no . 2_667
F19 H50 3.3662 no . 1_565
F19 H51 2.9088 no . 1_565
F19 H52 2.9794 no . 1_564
O1 H15 3.4379 no . 2_667
O1 H34 2.5830 no . 2_667
O3 H34 3.3347 no . 2_667
O3 H38 2.5832 no . 2_657
O3 H39 3.0160 no . 2_657
O5 H9 3.0569 no . 2_757
O5 H19 2.9042 no . 2_757
O5 H20 3.3020 no . 2_757
O7 H7 2.7191 no . 2_757
O7 H9 2.9707 no . 2_757
O7 H49 2.4903 no . 1_655
N4 H8 3.5503 no . 2_756
N4 H9 3.5370 no . 2_756
N4 H20 2.6906 no . 2_756
N4 H30 3.1274 no . 1_554
N4 H40 3.5178 no . 2_756
N4 H41 2.9973 no . 2_756
N4 H42 3.2291 no . 2_756
N5 H14 3.3271 no . .
N5 H16 3.4149 no . .
N5 H30 2.9149 no . .
N5 H31 2.9329 no . .
N5 H32 3.5135 no . .
N5 H45 3.0850 no . 1_556
C5 H34 3.4590 no . 2_667
C7 H38 3.4469 no . 2_657
C8 H35 3.2647 no . 2_667
C8 H39 3.5901 no . 2_657
C8 H54 3.4498 no . .
C11 H49 3.5593 no . 1_655
C12 H18 3.5649 no . 2_757
C14 H50 3.5181 no . 1_655
C14 H52 3.4526 no . 1_654
C14 H53 3.4189 no . 1_654
C14 H54 3.4564 no . 1_654
C15 H5 3.5989 no . 2_766
C16 H24 3.5219 no . 2_766
C18 H19 3.5170 no . 2_757
C26 H38 3.4246 no . 2_657
C27 H7 3.0613 no . 2_657
C27 H26 3.4128 no . 1_455
C28 H1 3.5803 no . 1_455
C28 H7 2.9375 no . 2_657
C28 H25 3.5519 no . 1_455
C28 H26 3.0137 no . 1_455
C29 H1 3.2455 no . 1_455
C29 H18 3.3747 no . 2_657
C33 H17 3.4849 no . 2_657
C34 H13 3.5446 no . 2_657
C35 H29 3.3896 no . 2_757
C38 H22 3.3550 no . 2_767
C38 H48 3.5109 no . 1_655
C39 H8 3.0667 no . 2_757
C39 H22 3.0312 no . 2_767
C39 H23 3.4650 no . 2_767
C40 H8 2.8754 no . 2_757
C40 H9 3.4016 no . 2_757
C40 H22 3.5009 no . 2_767
C40 H23 2.9832 no . 2_767
C40 H44 3.3351 no . 1_556
C41 H8 3.3478 no . 2_757
C41 H9 3.2217 no . 2_757
C41 H23 3.0503 no . 2_767
C41 H44 3.5376 no . 1_556
C42 H9 3.3495 no . 2_757
C44 H32 3.4818 no . 2_767
C45 H5 3.3555 no . 2_766
C45 H6 3.3433 no . 2_766
C45 H32 3.1381 no . 2_767
C46 H6 3.1049 no . 2_766
C46 H32 3.3708 no . 2_767
C46 H33 3.1380 no . 2_767
C47 H33 2.9184 no . 2_767
C48 H33 3.5096 no . 2_767
C48 H49 3.1682 no . 1_655
C50 H27 3.3178 no . 2_767
C51 H27 3.1272 no . 2_767
C52 H12 3.5740 no . 2_667
C52 H27 3.4742 no . 2_767
C52 H28 3.2480 no . 2_767
C53 H15 3.1973 no . 2_667
C53 H28 3.0667 no . 2_767
C54 H28 3.5044 no . 2_767
C55 H20 3.2954 no . 2_756
C55 H30 3.4342 no . 1_554
C55 H41 3.5221 no . 2_756
C55 H42 3.5219 no . 2_756
C56 H20 3.5165 no . 2_756
C56 H21 3.5682 no . 2_756
C57 H41 3.2842 no . .
C58 H14 3.1996 no . .
C58 H45 3.1950 no . 1_556
C59 H1 3.5678 no . 1_456
C59 H2 3.3721 no . 1_456
C59 H3 3.3932 no . 1_456
C59 H14 3.4576 no . .
H1 F18 3.4473 no . 2_766
H1 C28 3.5803 no . 1_655
H1 C29 3.2455 no . 1_655
H1 C59 3.5678 no . 1_654
H1 H49 3.2426 no . 1_655
H1 H50 2.6293 no . 1_655
H1 H52 3.2103 no . 1_654
H1 H53 3.2964 no . 1_654
H2 P3 3.2992 no . 2_766
H2 F2 2.6506 no . 2_766
H2 F7 3.4600 no . 2_766
H2 F8 2.5798 no . 2_766
H2 F9 2.4322 no . 2_766
H2 F10 2.6479 no . 2_766
H2 C59 3.3721 no . 1_654
H2 H52 3.1291 no . 1_654
H2 H53 3.4052 no . 1_654
H2 H54 3.0316 no . 1_654
H3 F2 3.5727 no . 2_766
H3 F10 3.5227 no . 2_766
H3 F12 3.1341 no . 1_655
H3 F15 2.8475 no . 2_766
H3 C59 3.3932 no . 1_654
H3 H4 3.4648 no . 2_766
H3 H52 3.4544 no . 1_654
H3 H53 3.0005 no . 1_654
H3 H54 3.1786 no . 1_654
H4 P3 3.5132 no . .
H4 F2 2.4683 no . .
H4 F3 3.0730 no . .
H4 F4 3.3039 no . .
H4 F10 3.3992 no . .
H4 F15 3.3648 no . .
H4 F16 3.3982 no . .
H4 H3 3.4648 no . 2_766
H4 H5 3.5458 no . 2_766
H5 F2 2.8426 no . 2_766
H5 F4 2.8773 no . 2_766
H5 F5 2.7320 no . 2_766
H5 F6 3.1588 no . 2_766
H5 C15 3.5989 no . 2_766
H5 C45 3.3555 no . 2_766
H5 H4 3.5458 no . 2_766
H5 H5 3.5141 no . 2_766
H5 H23 3.2614 no . 2_766
H6 F13 3.2187 no . 2_666
H6 F15 3.1751 no . .
H6 F16 2.7804 no . .
H6 C45 3.3433 no . 2_766
H6 C46 3.1049 no . 2_766
H6 H23 3.2240 no . 2_766
H6 H24 2.7710 no . 2_766
H7 O7 2.7191 no . 2_757
H7 C27 3.0613 no . 2_657
H7 C28 2.9375 no . 2_657
H7 H19 3.2540 no . 2_757
H7 H48 2.8793 no . 2_657
H7 H49 2.6618 no . 2_657
H8 N4 3.5503 no . 2_756
H8 C39 3.0667 no . 2_757
H8 C40 2.8754 no . 2_757
H8 C41 3.3478 no . 2_757
H8 H28 3.3158 no . 2_757
H8 H29 3.0103 no . 2_757
H8 H48 3.5047 no . 2_657
H9 O5 3.0569 no . 2_757
H9 O7 2.9707 no . 2_757
H9 N4 3.5370 no . 2_756
H9 C40 3.4016 no . 2_757
H9 C41 3.2217 no . 2_757
H9 C42 3.3495 no . 2_757
H9 H19 3.1742 no . 2_757
H9 H30 3.5319 no . 2_757
H10 F3 2.9954 no . .
H10 F10 3.3736 no . .
H10 F11 2.9068 no . .
H10 F13 3.5005 no . 2_666
H10 F14 2.9248 no . 2_666
H10 F15 3.2595 no . .
H10 F16 3.1641 no . .
H10 H14 3.4224 no . 2_667
H11 P4 3.2772 no . .
H11 F11 2.9192 no . .
H11 F12 2.6084 no . .
H11 F13 2.3750 no . 2_666
H11 F14 2.5991 no . 2_666
H11 F15 3.0115 no . .
H11 F16 2.4797 no . .
H12 F11 3.1793 no . .
H12 F12 3.3683 no . .
H12 F14 2.8861 no . 2_666
H12 C52 3.5740 no . 2_667
H12 H25 3.3890 no . 1_455
H12 H33 2.9834 no . 2_667
H12 H34 2.9132 no . 2_667
H13 F1 2.9521 no . 2_667
H13 F9 2.9376 no . 2_667
H13 F10 3.0491 no . 2_667
H13 C34 3.5446 no . 2_657
H13 H39 2.8318 no . 2_657
H13 H54 3.1879 no . .
H14 F9 3.4921 no . 2_667
H14 F10 3.1591 no . 2_667
H14 N5 3.3271 no . .
H14 C58 3.1996 no . .
H14 C59 3.4576 no . .
H14 H10 3.4224 no . 2_667
H14 H54 2.8265 no . .
H15 F1 2.8776 no . 2_667
H15 F3 3.5908 no . 2_667
H15 F10 3.3574 no . 2_667
H15 O1 3.4379 no . 2_667
H15 C53 3.1973 no . 2_667
H15 H34 3.5310 no . 2_667
H15 H35 2.3149 no . 2_667
H15 H39 3.5622 no . 2_657
H16 F17 3.1110 no . 2_667
H16 N5 3.4149 no . .
H17 F17 2.8912 no . 2_667
H17 C33 3.4849 no . 2_657
H17 H38 3.4545 no . 2_657
H17 H50 3.4769 no . 2_657
H18 C12 3.5649 no . 2_757
H18 C29 3.3747 no . 2_657
H18 H19 3.1746 no . 2_757
H18 H21 3.2147 no . 2_757
H18 H50 3.1328 no . 2_657
H19 O5 2.9042 no . 2_757
H19 C18 3.5170 no . 2_757
H19 H7 3.2540 no . 2_757
H19 H9 3.1742 no . 2_757
H19 H18 3.1746 no . 2_757
H19 H19 3.1971 no . 2_757
H20 O5 3.3020 no . 2_757
H20 N4 2.6906 no . 2_756
H20 C55 3.2954 no . 2_756
H20 C56 3.5165 no . 2_756
H21 C56 3.5682 no . 2_756
H21 H18 3.2147 no . 2_757
H21 H49 3.1549 no . 1_655
H21 H50 3.3943 no . 1_655
H22 F4 3.0627 no . .
H22 F5 2.9123 no . .
H22 F6 3.5160 no . .
H22 C38 3.3550 no . 2_767
H22 C39 3.0312 no . 2_767
H22 C40 3.5009 no . 2_767
H22 H27 3.5636 no . 2_767
H22 H28 3.0333 no . 2_767
H23 F5 2.8449 no . .
H23 F6 3.0601 no . .
H23 C39 3.4650 no . 2_767
H23 C40 2.9832 no . 2_767
H23 C41 3.0503 no . 2_767
H23 H5 3.2614 no . 2_766
H23 H6 3.2240 no . 2_766
H23 H29 3.1433 no . 2_767
H23 H30 3.2451 no . 2_767
H23 H32 3.2853 no . 2_767
H23 H44 3.0162 no . 2_766
H23 H45 3.1637 no . 2_766
H24 P4 3.4609 no . 1_655
H24 F11 2.8020 no . 1_655
H24 F12 3.5912 no . 1_655
H24 F13 2.7477 no . 1_655
H24 F14 2.6803 no . 2_766
H24 F15 2.8820 no . 2_766
H24 F16 2.5176 no . 2_766
H24 C16 3.5219 no . 2_766
H24 H6 2.7710 no . 2_766
H24 H33 3.2961 no . 2_767
H24 H45 3.2024 no . 2_766
H25 F11 3.2780 no . 1_655
H25 F12 2.8774 no . 1_655
H25 F14 2.7259 no . 2_766
H25 F15 3.0706 no . 2_766
H25 F16 3.3786 no . 2_766
H25 C28 3.5519 no . 1_655
H25 H12 3.3890 no . 1_655
H25 H33 2.9474 no . 2_767
H25 H49 3.3482 no . 1_655
H26 C27 3.4128 no . 1_655
H26 C28 3.0137 no . 1_655
H26 H48 3.0741 no . 1_655
H26 H49 2.3126 no . 1_655
H27 C50 3.3178 no . 2_767
H27 C51 3.1272 no . 2_767
H27 C52 3.4742 no . 2_767
H27 H22 3.5636 no . 2_767
H27 H32 3.5962 no . 2_767
H27 H33 3.2736 no . 2_767
H27 H48 3.1501 no . 1_655
H28 F1 2.8882 no . 2_767
H28 F5 3.5097 no . 2_767
H28 F6 3.4480 no . 2_767
H28 C52 3.2480 no . 2_767
H28 C53 3.0667 no . 2_767
H28 C54 3.5044 no . 2_767
H28 H8 3.3158 no . 2_757
H28 H22 3.0333 no . 2_767
H28 H34 3.5042 no . 2_767
H28 H35 3.1817 no . 2_767
H28 H39 3.3689 no . 2_757
H28 H48 3.3360 no . 1_655
H29 F1 3.1837 no . 2_767
H29 F5 3.0063 no . 2_767
H29 F6 2.4440 no . 2_767
H29 F7 2.7606 no . 2_767
H29 C35 3.3896 no . 2_757
H29 H8 3.0103 no . 2_757
H29 H23 3.1433 no . 2_767
H29 H39 3.4919 no . 2_757
H29 H40 2.8677 no . 2_757
H29 H44 2.7284 no . 1_556
H30 N4 3.1274 no . 1_556
H30 N5 2.9149 no . .
H30 C55 3.4342 no . 1_556
H30 H9 3.5319 no . 2_757
H30 H23 3.2451 no . 2_767
H30 H44 3.1233 no . 1_556
H30 H45 3.4441 no . 1_556
H31 N5 2.9329 no . .
H32 N5 3.5135 no . .
H32 C44 3.4818 no . 2_767
H32 C45 3.1381 no . 2_767
H32 C46 3.3708 no . 2_767
H32 H23 3.2853 no . 2_767
H32 H27 3.5962 no . 2_767
H33 F14 3.5434 no . 1_556
H33 C46 3.1380 no . 2_767
H33 C47 2.9184 no . 2_767
H33 C48 3.5096 no . 2_767
H33 H12 2.9834 no . 2_667
H33 H24 3.2961 no . 2_767
H33 H25 2.9474 no . 2_767
H33 H27 3.2736 no . 2_767
H34 O1 2.5830 no . 2_667
H34 O3 3.3347 no . 2_667
H34 C5 3.4590 no . 2_667
H34 H12 2.9132 no . 2_667
H34 H15 3.5310 no . 2_667
H34 H28 3.5042 no . 2_767
H34 H47 3.5096 no . 2_667
H34 H48 3.2759 no . 2_667
H35 F1 2.6648 no . .
H35 F3 3.0935 no . .
H35 F4 3.5190 no . .
H35 C8 3.2647 no . 2_667
H35 H15 2.3149 no . 2_667
H35 H28 3.1817 no . 2_767
H36 F1 3.5992 no . .
H36 F3 2.8527 no . .
H36 F4 2.7728 no . .
H36 F5 3.4122 no . .
H37 H37 2.9567 no . 2_657
H37 H38 3.3397 no . 2_657
H38 O3 2.5832 no . 2_657
H38 C7 3.4469 no . 2_657
H38 C26 3.4246 no . 2_657
H38 H17 3.4545 no . 2_657
H38 H37 3.3397 no . 2_657
H38 H47 2.9767 no . 2_657
H39 F1 2.6506 no . 1_545
H39 F7 3.3409 no . 1_545
H39 F8 3.4867 no . 1_545
H39 F9 3.4046 no . 1_545
H39 O3 3.0160 no . 2_657
H39 C8 3.5901 no . 2_657
H39 H13 2.8318 no . 2_657
H39 H15 3.5622 no . 2_657
H39 H28 3.3689 no . 2_757
H39 H29 3.4919 no . 2_757
H40 F1 3.4672 no . 1_545
H40 F6 3.4444 no . 1_545
H40 F7 2.4693 no . 1_545
H40 F8 2.8104 no . 1_545
H40 F9 3.5288 no . 1_545
H40 N4 3.5178 no . 2_756
H40 H29 2.8677 no . 2_757
H41 N4 2.9973 no . 2_756
H41 C55 3.5221 no . 2_756
H41 C57 3.2842 no . .
H42 N4 3.2291 no . 2_756
H42 C55 3.5219 no . 2_756
H43 F2 3.2290 no . 2_766
H43 F6 3.2400 no . 2_766
H43 F7 2.6385 no . 2_766
H43 F8 2.7981 no . 2_766
H44 F5 2.9393 no . 2_766
H44 F6 2.3240 no . 2_766
H44 F7 2.6262 no . 2_766
H44 F8 3.4005 no . 2_766
H44 C40 3.3351 no . 1_554
H44 C41 3.5376 no . 1_554
H44 H23 3.0162 no . 2_766
H44 H29 2.7284 no . 1_554
H44 H30 3.1233 no . 1_554
H45 F13 3.2969 no . 2_666
H45 N5 3.0850 no . 1_554
H45 C58 3.1950 no . 1_554
H45 H23 3.1637 no . 2_766
H45 H24 3.2024 no . 2_766
H45 H30 3.4441 no . 1_554
H45 H53 3.5751 no . 1_554
H46 F13 3.4486 no . 2_666
H46 H53 3.3549 no . 1_554
H47 H34 3.5096 no . 2_667
H47 H38 2.9767 no . 2_657
H48 C38 3.5109 no . 1_455
H48 H7 2.8793 no . 2_657
H48 H8 3.5047 no . 2_657
H48 H26 3.0741 no . 1_455
H48 H27 3.1501 no . 1_455
H48 H28 3.3360 no . 1_455
H48 H34 3.2759 no . 2_667
H49 O7 2.4903 no . 1_455
H49 C11 3.5593 no . 1_455
H49 C48 3.1682 no . 1_455
H49 H1 3.2426 no . 1_455
H49 H7 2.6618 no . 2_657
H49 H21 3.1549 no . 1_455
H49 H25 3.3482 no . 1_455
H49 H26 2.3126 no . 1_455
H50 F18 2.8812 no . 2_666
H50 F19 3.3662 no . 1_545
H50 C14 3.5181 no . 1_455
H50 H1 2.6293 no . 1_455
H50 H17 3.4769 no . 2_657
H50 H18 3.1328 no . 2_657
H50 H21 3.3943 no . 1_455
H51 F19 2.9088 no . 1_545
H52 P5 3.5019 no . 1_546
H52 F9 3.3310 no . 2_667
H52 F17 2.9437 no . 2_667
H52 F18 3.1388 no . 2_667
H52 F19 2.9794 no . 1_546
H52 C14 3.4526 no . 1_456
H52 H1 3.2103 no . 1_456
H52 H2 3.1291 no . 1_456
H52 H3 3.4544 no . 1_456
H53 F11 2.9854 no . 2_667
H53 F12 2.5668 no . 1_556
H53 F13 2.8100 no . 2_667
H53 F15 3.2535 no . 2_667
H53 C14 3.4189 no . 1_456
H53 H1 3.2964 no . 1_456
H53 H2 3.4052 no . 1_456
H53 H3 3.0005 no . 1_456
H53 H45 3.5751 no . 1_556
H53 H46 3.3549 no . 1_556
H54 F9 2.7890 no . 2_667
H54 F10 2.6418 no . 2_667
H54 F11 2.8401 no . 2_667
H54 F12 3.3765 no . 1_556
H54 F14 3.5579 no . 1_556
H54 F15 3.2762 no . 2_667
H54 C8 3.4498 no . .
H54 C14 3.4564 no . 1_456
H54 H2 3.0316 no . 1_456
H54 H3 3.1786 no . 1_456
H54 H13 3.1879 no . .
H54 H14 2.8265 no . .

loop_
_geom_torsion_atom_site_label_1
_geom_torsion_atom_site_label_2
_geom_torsion_atom_site_label_3
_geom_torsion_atom_site_label_4
_geom_torsion
_geom_torsion_publ_flag
_geom_torsion_site_symmetry_1
_geom_torsion_site_symmetry_2
_geom_torsion_site_symmetry_3
_geom_torsion_site_symmetry_4
N1 Pd1 Pd2 P1 -86.1(2) no . . . .
N1 Pd1 Pd2 N3 21.6(2) no . . . .
N1 Pd1 Pd2 C1 -178.4(2) no . . . .
N1 Pd1 Pd2 C2 144.2(2) no . . . .
N1 Pd1 Pd2 C3 102.6(2) no . . . .
N2 Pd1 Pd2 P1 15.83(14) no . . . .
N2 Pd1 Pd2 N3 123.60(14) no . . . .
N2 Pd1 Pd2 C1 -76.47(14) no . . . .
N2 Pd1 Pd2 C2 -113.84(14) no . . . .
N2 Pd1 Pd2 C3 -155.39(14) no . . . .
Pd2 Pd1 C1 C2 72.3(3) no . . . .
Pd2 Pd1 C1 C5 -134.2(5) no . . . .
C1 Pd1 Pd2 P1 92.3(3) no . . . .
C1 Pd1 Pd2 N3 -159.9(3) no . . . .
C1 Pd1 Pd2 C2 -37.4(2) no . . . .
C1 Pd1 Pd2 C3 -78.9(2) no . . . .
Pd2 Pd1 C4 P2 -149.42(19) no . . . .
Pd2 Pd1 C4 C3 -28.88(17) no . . . .
Pd2 Pd1 C4 C11 94.2(3) no . . . .
C4 Pd1 Pd2 P1 -168.34(12) no . . . .
C4 Pd1 Pd2 N3 -60.58(12) no . . . .
C4 Pd1 Pd2 C1 99.35(12) no . . . .
C4 Pd1 Pd2 C2 61.99(12) no . . . .
C4 Pd1 Pd2 C3 20.43(12) no . . . .
N1 Pd1 C4 P2 84.8(3) no . . . .
N1 Pd1 C4 C3 -154.7(3) no . . . .
N1 Pd1 C4 C11 -31.6(3) no . . . .
N2 Pd1 C1 Pd2 115.4(2) no . . . .
N2 Pd1 C1 C2 -172.3(3) no . . . .
N2 Pd1 C1 C5 -18.8(4) no . . . .
C1 Pd1 C4 P2 -104.0(2) no . . . .
C1 Pd1 C4 C3 16.6(3) no . . . .
C1 Pd1 C4 C11 139.6(3) no . . . .
C4 Pd1 C1 Pd2 -69.30(19) no . . . .
C4 Pd1 C1 C2 3.0(3) no . . . .
C4 Pd1 C1 C5 156.5(4) no . . . .
Pd1 Pd2 P1 C19 19.56(7) no . . . .
Pd1 Pd2 P1 C25 -108.76(6) no . . . .
Pd1 Pd2 P1 C31 137.20(5) no . . . .
Pd1 Pd2 C1 C2 -116.0(3) no . . . .
Pd1 Pd2 C1 C5 130.9(4) no . . . .
Pd1 Pd2 C2 C1 41.74(11) no . . . .
Pd1 Pd2 C2 C3 -79.15(12) no . . . .
Pd1 Pd2 C2 C7 159.2(4) no . . . .
Pd1 Pd2 C3 C2 83.73(13) no . . . .
Pd1 Pd2 C3 C4 -27.84(15) no . . . .
Pd1 Pd2 C3 C9 -155.3(3) no . . . .
N3 Pd2 P1 C19 -113.95(14) no . . . .
N3 Pd2 P1 C25 117.73(15) no . . . .
N3 Pd2 P1 C31 3.69(14) no . . . .
P1 Pd2 C1 Pd1 -100.72(16) no . . . .
P1 Pd2 C1 C2 143.31(14) no . . . .
P1 Pd2 C1 C5 30.2(3) no . . . .
C1 Pd2 P1 C19 64.41(12) no . . . .
C1 Pd2 P1 C25 -63.91(12) no . . . .
C1 Pd2 P1 C31 -177.95(11) no . . . .
P1 Pd2 C2 C1 -52.0(2) no . . . .
P1 Pd2 C2 C3 -172.86(6) no . . . .
P1 Pd2 C2 C7 65.5(4) no . . . .
C2 Pd2 P1 C19 94.87(14) no . . . .
C2 Pd2 P1 C25 -33.45(16) no . . . .
C2 Pd2 P1 C31 -147.49(13) no . . . .
N3 Pd2 C2 C1 166.3(2) no . . . .
N3 Pd2 C2 C3 45.4(3) no . . . .
N3 Pd2 C2 C7 -76.2(4) no . . . .
N3 Pd2 C3 C2 -145.86(17) no . . . .
N3 Pd2 C3 C4 102.6(3) no . . . .
N3 Pd2 C3 C9 -24.9(3) no . . . .
C1 Pd2 C2 C1 -0(5343054) no . . . .
C1 Pd2 C2 C3 -120.9(3) no . . . .
C1 Pd2 C2 C7 117.5(5) no . . . .
C2 Pd2 C1 Pd1 116.0(4) no . . . .
C2 Pd2 C1 C5 -113.1(4) no . . . .
C1 Pd2 C3 C2 36.09(14) no . . . .
C1 Pd2 C3 C4 -75.5(2) no . . . .
C1 Pd2 C3 C9 157.0(3) no . . . .
C3 Pd2 C1 Pd1 80.36(19) no . . . .
C3 Pd2 C1 C2 -35.61(17) no . . . .
C3 Pd2 C1 C5 -148.7(4) no . . . .
C2 Pd2 C3 C4 -111.6(3) no . . . .
C2 Pd2 C3 C9 120.9(3) no . . . .
C3 Pd2 C2 C1 120.9(3) no . . . .
C3 Pd2 C2 C3 0(4584453) no . . . .
C3 Pd2 C2 C7 -121.6(4) no . . . .
Pd2 P1 C19 C20 43.4(5) no . . . .
Pd2 P1 C19 C24 -134.9(5) no . . . .
Pd2 P1 C25 C26 4.6(5) no . . . .
Pd2 P1 C25 C30 -171.3(3) no . . . .
Pd2 P1 C31 C32 78.4(6) no . . . .
Pd2 P1 C31 C36 -102.6(7) no . . . .
C19 P1 C25 C26 -125.2(5) no . . . .
C19 P1 C25 C30 58.9(5) no . . . .
C25 P1 C19 C20 177.9(5) no . . . .
C25 P1 C19 C24 -0.4(7) no . . . .
C19 P1 C31 C32 -160.6(6) no . . . .
C19 P1 C31 C36 18.4(8) no . . . .
C31 P1 C19 C20 -76.9(6) no . . . .
C31 P1 C19 C24 104.8(6) no . . . .
C25 P1 C31 C32 -48.7(7) no . . . .
C25 P1 C31 C36 130.3(7) no . . . .
C31 P1 C25 C26 124.6(5) no . . . .
C31 P1 C25 C30 -51.3(5) no . . . .
C4 P2 C37 C38 125.4(4) no . . . .
C4 P2 C37 C42 -57.1(4) no . . . .
C37 P2 C4 Pd1 -167.45(17) no . . . .
C37 P2 C4 C3 78.1(3) no . . . .
C37 P2 C4 C11 -52.2(3) no . . . .
C4 P2 C43 C44 117.5(4) no . . . .
C4 P2 C43 C48 -66.0(5) no . . . .
C43 P2 C4 Pd1 -45.9(3) no . . . .
C43 P2 C4 C3 -160.4(3) no . . . .
C43 P2 C4 C11 69.3(3) no . . . .
C4 P2 C49 C50 121.0(4) no . . . .
C4 P2 C49 C54 -61.8(4) no . . . .
C49 P2 C4 Pd1 73.8(3) no . . . .
C49 P2 C4 C3 -40.7(4) no . . . .
C49 P2 C4 C11 -171.0(3) no . . . .
C37 P2 C43 C44 -118.3(5) no . . . .
C37 P2 C43 C48 58.2(5) no . . . .
C43 P2 C37 C38 0.7(4) no . . . .
C43 P2 C37 C42 178.3(3) no . . . .
C37 P2 C49 C50 -1.2(4) no . . . .
C37 P2 C49 C54 175.9(4) no . . . .
C49 P2 C37 C38 -113.2(4) no . . . .
C49 P2 C37 C42 64.4(4) no . . . .
C43 P2 C49 C50 -115.6(4) no . . . .
C43 P2 C49 C54 61.6(5) no . . . .
C49 P2 C43 C44 -4.6(6) no . . . .
C49 P2 C43 C48 171.8(4) no . . . .
F1 P3 F3 F4 -100.5(7) no . . . .
F1 P3 F4 F3 80.4(9) no . . . .
F1 P3 F4 F5 -83.3(8) no . . . .
F1 P3 F5 F4 98.5(6) no . . . .
F1 P3 F5 F6 -83.1(7) no . . . .
F1 P3 F6 F5 95.4(13) no . . . .
F1 P3 F6 F7 -87.1(8) no . . . .
F1 P3 F7 F6 88.7(5) no . . . .
F1 P3 F7 F8 -109.7(6) no . . . .
F1 P3 F8 F7 70.8(9) no . . . .
F1 P3 F8 F9 -75.6(7) no . . . .
F1 P3 F9 F8 104.6(6) no . . . .
F1 P3 F9 F10 -101.8(7) no . . . .
F1 P3 F10 F9 76.9(9) no . . . .
F2 P3 F3 F4 76.4(7) no . . . .
F2 P3 F4 F3 -104.6(9) no . . . .
F2 P3 F4 F5 91.7(8) no . . . .
F2 P3 F5 F4 -85.9(6) no . . . .
F2 P3 F5 F6 92.6(8) no . . . .
F2 P3 F6 F5 -86.7(13) no . . . .
F2 P3 F6 F7 90.7(8) no . . . .
F2 P3 F7 F6 -89.3(5) no . . . .
F2 P3 F7 F8 72.3(7) no . . . .
F2 P3 F8 F7 -104.9(9) no . . . .
F2 P3 F8 F9 108.7(8) no . . . .
F2 P3 F9 F8 -70.4(7) no . . . .
F2 P3 F9 F10 83.2(7) no . . . .
F2 P3 F10 F9 -99.8(9) no . . . .
F3 P3 F4 F5 -163.7(17) no . . . .
F3 P3 F5 F4 11.3(7) no . . . .
F3 P3 F5 F6 -170.2(9) no . . . .
F5 P3 F3 F4 -10.9(7) no . . . .
F3 P3 F6 F5 11.1(18) no . . . .
F3 P3 F6 F7 -171.5(7) no . . . .
F6 P3 F3 F4 -17.1(13) no . . . .
F3 P3 F9 F8 -171.1(7) no . . . .
F3 P3 F9 F10 -17.5(10) no . . . .
F9 P3 F3 F4 177.4(7) no . . . .
F3 P3 F10 F9 163.5(11) no . . . .
F10 P3 F3 F4 166.8(10) no . . . .
F4 P3 F5 F6 178.4(15) no . . . .
F5 P3 F4 F3 163.7(17) no . . . .
F4 P3 F6 F5 -1.1(13) no . . . .
F4 P3 F6 F7 176.4(12) no . . . .
F6 P3 F4 F3 164.5(13) no . . . .
F6 P3 F4 F5 0.9(11) no . . . .
F4 P3 F7 F6 -4.2(11) no . . . .
F4 P3 F7 F8 157.4(9) no . . . .
F7 P3 F4 F3 167.8(7) no . . . .
F7 P3 F4 F5 4.1(13) no . . . .
F4 P3 F8 F7 -45(3) no . . . .
F4 P3 F8 F9 168(3) no . . . .
F8 P3 F4 F3 -163.0(19) no . . . .
F8 P3 F4 F5 33(3) no . . . .
F4 P3 F9 F8 -167(2) no . . . .
F4 P3 F9 F10 -13(3) no . . . .
F9 P3 F4 F3 -6(3) no . . . .
F9 P3 F4 F5 -169.7(17) no . . . .
F4 P3 F10 F9 174.1(10) no . . . .
F10 P3 F4 F3 -15.0(14) no . . . .
F10 P3 F4 F5 -178.6(8) no . . . .
F5 P3 F6 F7 177(2) no . . . .
F6 P3 F5 F4 -178.4(19) no . . . .
F5 P3 F7 F6 -1.4(6) no . . . .
F5 P3 F7 F8 160.2(8) no . . . .
F7 P3 F5 F4 -176.5(7) no . . . .
F7 P3 F5 F6 1.9(8) no . . . .
F5 P3 F8 F7 -21.6(12) no . . . .
F5 P3 F8 F9 -168.0(7) no . . . .
F8 P3 F5 F4 -164.3(8) no . . . .
F8 P3 F5 F6 14.1(11) no . . . .
F6 P3 F7 F8 161.6(14) no . . . .
F7 P3 F6 F5 -177(2) no . . . .
F6 P3 F8 F7 -13.7(11) no . . . .
F6 P3 F8 F9 -160.1(11) no . . . .
F8 P3 F6 F5 -167.0(15) no . . . .
F8 P3 F6 F7 10.4(9) no . . . .
F6 P3 F9 F8 24.9(13) no . . . .
F6 P3 F9 F10 178.5(11) no . . . .
F9 P3 F6 F5 174.3(9) no . . . .
F9 P3 F6 F7 -8.3(15) no . . . .
F7 P3 F8 F9 -146.4(14) no . . . .
F8 P3 F7 F6 -161.6(13) no . . . .
F7 P3 F9 F8 18.7(6) no . . . .
F7 P3 F9 F10 172.2(8) no . . . .
F9 P3 F7 F6 173.3(7) no . . . .
F9 P3 F7 F8 -25.1(7) no . . . .
F7 P3 F10 F9 -8.5(12) no . . . .
F10 P3 F7 F6 178.4(8) no . . . .
F10 P3 F7 F8 -20.0(10) no . . . .
F8 P3 F9 F10 153.6(14) no . . . .
F9 P3 F8 F7 146.4(15) no . . . .
F8 P3 F10 F9 -19.8(10) no . . . .
F10 P3 F8 F7 161.9(11) no . . . .
F10 P3 F8 F9 15.5(9) no . . . .
F9 P3 F10 F9 -0(5573543) no . . . .
F10 P3 F9 F8 -153.6(15) no . . . .
F10 P3 F9 F10 -0(5422417) no . . . .
F11 P4 F12 F13 -108.2(8) no . . . 2_666
F11 P4 F12 F13 -71.8(8) no . . 2_666 .
F11 P4 F13 F12 99.8(7) no . . . 2_666
F11 P4 F13 F16 -113.6(8) no . . . 2_666
F11 P4 F13 F12 80.2(7) no . . 2_666 .
F11 P4 F13 F16 -66.4(8) no . . 2_666 .
F11 P4 F15 F16 114.4(10) no . . . .
F11 P4 F15 F16 65.6(10) no . . 2_666 2_666
F11 P4 F16 F13 118.0(8) no . . . 2_666
F11 P4 F16 F15 -60.2(8) no . . . .
F11 P4 F16 F13 62.0(8) no . . 2_666 .
F11 P4 F16 F15 -119.8(8) no . . 2_666 2_666
F11 P4 F12 F13 71.8(8) no 2_666 . . 2_666
F11 P4 F12 F13 108.2(8) no 2_666 . 2_666 .
F11 P4 F13 F12 -80.2(7) no 2_666 . . 2_666
F11 P4 F13 F16 66.4(8) no 2_666 . . 2_666
F11 P4 F13 F12 -99.8(7) no 2_666 . 2_666 .
F11 P4 F13 F16 113.6(8) no 2_666 . 2_666 .
F11 P4 F15 F16 -65.6(10) no 2_666 . . .
F11 P4 F15 F16 -114.4(10) no 2_666 . 2_666 2_666
F11 P4 F16 F13 -62.0(8) no 2_666 . . 2_666
F11 P4 F16 F15 119.8(8) no 2_666 . . .
F11 P4 F16 F13 -118.0(8) no 2_666 . 2_666 .
F11 P4 F16 F15 60.2(8) no 2_666 . 2_666 2_666
F12 P4 F13 F12 -180(6250445) no . . . 2_666
F12 P4 F13 F16 -33.4(15) no . . . 2_666
F12 P4 F13 F16 -146.6(15) no . . 2_666 .
F14 P4 F12 F13 66.5(10) no . . . 2_666
F14 P4 F12 F13 -113.5(10) no 2_666 . . 2_666
F12 P4 F15 F16 29.7(12) no . . . .
F15 P4 F12 F13 -36.5(11) no . . . 2_666
F12 P4 F15 F16 150.3(12) no . . 2_666 2_666
F15 P4 F12 F13 143.5(11) no 2_666 . . 2_666
F12 P4 F16 F13 25.1(9) no . . . 2_666
F12 P4 F16 F15 -153.1(10) no . . . .
F16 P4 F12 F13 -20.3(8) no . . . 2_666
F12 P4 F16 F13 154.9(9) no . . 2_666 .
F12 P4 F16 F15 -26.9(10) no . . 2_666 2_666
F16 P4 F12 F13 159.7(8) no 2_666 . . 2_666
F12 P4 F13 F16 146.6(15) no 2_666 . . 2_666
F12 P4 F13 F16 33.4(15) no 2_666 . 2_666 .
F14 P4 F12 F13 113.5(10) no . . 2_666 .
F14 P4 F12 F13 -66.5(10) no 2_666 . 2_666 .
F12 P4 F15 F16 -150.3(12) no 2_666 . . .
F15 P4 F12 F13 -143.5(11) no . . 2_666 .
F12 P4 F15 F16 -29.7(12) no 2_666 . 2_666 2_666
F15 P4 F12 F13 36.5(11) no 2_666 . 2_666 .
F12 P4 F16 F13 -154.9(9) no 2_666 . . 2_666
F12 P4 F16 F15 26.9(10) no 2_666 . . .
F16 P4 F12 F13 -159.7(8) no . . 2_666 .
F12 P4 F16 F13 -25.1(9) no 2_666 . 2_666 .
F12 P4 F16 F15 153.1(10) no 2_666 . 2_666 2_666
F16 P4 F12 F13 20.3(8) no 2_666 . 2_666 .
F14 P4 F13 F12 -58.3(7) no . . . 2_666
F14 P4 F13 F16 88.3(8) no . . . 2_666
F14 P4 F13 F12 121.7(7) no 2_666 . . 2_666
F14 P4 F13 F16 -91.7(8) no 2_666 . . 2_666
F13 P4 F15 F16 -178.8(8) no . . . .
F15 P4 F13 F12 34.5(9) no . . . 2_666
F15 P4 F13 F16 -178.9(8) no . . . 2_666
F13 P4 F15 F16 -1.2(8) no . . 2_666 2_666
F15 P4 F13 F12 -145.5(9) no 2_666 . . 2_666
F15 P4 F13 F16 1.1(8) no 2_666 . . 2_666
F13 P4 F16 F15 1.9(15) no . . . .
F16 P4 F13 F12 33.4(13) no . . . 2_666
F13 P4 F16 F15 178.1(15) no . . 2_666 2_666
F16 P4 F13 F12 -146.6(13) no 2_666 . . 2_666
F14 P4 F13 F12 -121.7(7) no . . 2_666 .
F14 P4 F13 F16 91.7(8) no . . 2_666 .
F14 P4 F13 F12 58.3(7) no 2_666 . 2_666 .
F14 P4 F13 F16 -88.3(8) no 2_666 . 2_666 .
F13 P4 F15 F16 1.2(8) no 2_666 . . .
F15 P4 F13 F12 145.5(9) no . . 2_666 .
F15 P4 F13 F16 -1.1(8) no . . 2_666 .
F13 P4 F15 F16 178.8(8) no 2_666 . 2_666 2_666
F15 P4 F13 F12 -34.5(9) no 2_666 . 2_666 .
F15 P4 F13 F16 178.9(8) no 2_666 . 2_666 .
F13 P4 F16 F15 -178.1(15) no 2_666 . . .
F16 P4 F13 F12 146.6(13) no . . 2_666 .
F13 P4 F16 F15 -1.9(15) no 2_666 . 2_666 2_666
F16 P4 F13 F12 -33.4(13) no 2_666 . 2_666 .
F14 P4 F15 F16 -85.6(9) no . . . .
F14 P4 F15 F16 -94.4(9) no . . 2_666 2_666
F14 P4 F16 F13 -87.2(8) no . . . 2_666
F14 P4 F16 F15 94.7(8) no . . . .
F14 P4 F16 F13 -92.8(8) no . . 2_666 .
F14 P4 F16 F15 85.3(8) no . . 2_666 2_666
F14 P4 F15 F16 94.4(9) no 2_666 . . .
F14 P4 F15 F16 85.6(9) no 2_666 . 2_666 2_666
F14 P4 F16 F13 92.8(8) no 2_666 . . 2_666
F14 P4 F16 F15 -85.3(8) no 2_666 . . .
F14 P4 F16 F13 87.2(8) no 2_666 . 2_666 .
F14 P4 F16 F15 -94.7(8) no 2_666 . 2_666 2_666
F15 P4 F16 F13 178.1(16) no . . . 2_666
F15 P4 F16 F13 1.9(16) no . . 2_666 .
F15 P4 F16 F13 -1.9(16) no 2_666 . . 2_666
F15 P4 F16 F13 -178.1(16) no 2_666 . 2_666 .
F19 P5 F17 F18 77.9(12) no . . . 2_676
F19 P5 F17 F18 -102.1(12) no 2_676 . . 2_676
F18 P5 F17 F18 180(4165659) no 2_676 . 2_676 .
F19 P5 F17 F18 102.1(12) no . . 2_676 .
F19 P5 F17 F18 -77.9(12) no 2_676 . 2_676 .
F19 P5 F18 F17 -85.8(15) no . . . 2_676
F19 P5 F18 F17 94.2(15) no 2_676 . . 2_676
F19 P5 F18 F17 -94.2(15) no . . 2_676 .
F19 P5 F18 F17 85.8(15) no 2_676 . 2_676 .
P3 F3 F4 F5 22(3) no . . . .
P3 F4 F5 F6 -2(3) no . . . .
F3 F4 F5 P3 -21(3) no . . . .
F3 F4 F5 F6 -24(5) no . . . .
P3 F5 F6 F7 -4(3) no . . . .
F4 F5 F6 P3 2(4) no . . . .
F4 F5 F6 F7 -1(6) no . . . .
P3 F6 F7 F8 -21.2(15) no . . . .
F5 F6 F7 P3 4(4) no . . . .
F5 F6 F7 F8 -17(5) no . . . .
P3 F7 F8 F9 45.9(18) no . . . .
F6 F7 F8 P3 20.7(17) no . . . .
F6 F7 F8 F9 67(3) no . . . .
P3 F8 F9 F10 -29.0(15) no . . . .
F7 F8 F9 P3 -49(3) no . . . .
F7 F8 F9 F10 -78(3) no . . . .
F8 F9 F10 P3 27.8(19) no . . . .
P4 F12 F13 F16 36.5(15) no . . 2_666 .
P4 F13 F16 F15 -3(3) no . . 2_666 2_666
F12 F13 F16 P4 34.4(16) no 2_666 . 2_666 .
F12 F13 F16 F15 31(4) no 2_666 . 2_666 2_666
P4 F15 F16 F13 -3(3) no . . . 2_666
C6 O2 C5 O1 3.4(7) no . . . .
C6 O2 C5 C1 -175.0(4) no . . . .
C8 O4 C7 O3 -0.1(8) no . . . .
C8 O4 C7 C2 177.2(5) no . . . .
C10 O6 C9 O5 -0.4(10) no . . . .
C10 O6 C9 C3 173.7(6) no . . . .
C12 O8 C11 O7 4.1(8) no . . . .
C12 O8 C11 C4 -176.5(5) no . . . .
Pd1 C1 C2 Pd2 -83.3(3) no . . . .
Pd1 C1 C2 C3 -23.3(5) no . . . .
Pd1 C1 C2 C7 164.1(3) no . . . .
Pd1 C1 C5 O1 -115.1(4) no . . . .
Pd1 C1 C5 O2 63.3(5) no . . . .
Pd2 C1 C2 Pd2 -0(5188082) no . . . .
Pd2 C1 C2 C3 60.0(3) no . . . .
Pd2 C1 C2 C7 -112.6(4) no . . . .
Pd2 C1 C5 O1 127.0(4) no . . . .
Pd2 C1 C5 O2 -54.6(5) no . . . .
C2 C1 C5 O1 37.7(7) no . . . .
C2 C1 C5 O2 -143.9(4) no . . . .
C5 C1 C2 Pd2 122.3(5) no . . . .
C5 C1 C2 C3 -177.7(4) no . . . .
C5 C1 C2 C7 9.7(7) no . . . .
Pd2 C2 C3 Pd2 0(5359046) no . . . .
Pd2 C2 C3 C4 97.2(4) no . . . .
Pd2 C2 C3 C9 -96.4(4) no . . . .
Pd2 C2 C7 O3 -30.7(6) no . . . .
Pd2 C2 C7 O4 151.9(3) no . . . .
C1 C2 C3 Pd2 -57.6(4) no . . . .
C1 C2 C3 C4 39.6(6) no . . . .
C1 C2 C3 C9 -154.0(4) no . . . .
C1 C2 C7 O3 51.8(7) no . . . .
C1 C2 C7 O4 -125.5(5) no . . . .
C3 C2 C7 O3 -119.6(6) no . . . .
C3 C2 C7 O4 63.1(6) no . . . .
C7 C2 C3 Pd2 114.9(5) no . . . .
C7 C2 C3 C4 -147.9(5) no . . . .
C7 C2 C3 C9 18.4(8) no . . . .
Pd2 C3 C4 Pd1 38.7(3) no . . . .
Pd2 C3 C4 P2 153.1(3) no . . . .
Pd2 C3 C4 C11 -79.4(4) no . . . .
Pd2 C3 C9 O5 103.5(6) no . . . .
Pd2 C3 C9 O6 -70.7(5) no . . . .
C2 C3 C4 Pd1 -35.7(5) no . . . .
C2 C3 C4 P2 78.7(6) no . . . .
C2 C3 C4 C11 -153.9(4) no . . . .
C2 C3 C9 O5 -180.0(5) no . . . .
C2 C3 C9 O6 5.8(8) no . . . .
C4 C3 C9 O5 -14.3(8) no . . . .
C4 C3 C9 O6 171.5(4) no . . . .
C9 C3 C4 Pd1 157.3(4) no . . . .
C9 C3 C4 P2 -88.3(5) no . . . .
C9 C3 C4 C11 39.2(7) no . . . .
Pd1 C4 C11 O7 114.9(5) no . . . .
Pd1 C4 C11 O8 -64.4(4) no . . . .
P2 C4 C11 O7 1.3(6) no . . . .
P2 C4 C11 O8 -178.0(3) no . . . .
C3 C4 C11 O7 -128.4(5) no . . . .
C3 C4 C11 O8 52.3(6) no . . . .
P1 C19 C20 C21 -179.4(5) no . . . .
P1 C19 C24 C23 -179.3(5) no . . . .
C20 C19 C24 C23 2.4(12) no . . . .
C24 C19 C20 C21 -1.0(12) no . . . .
C19 C20 C21 C22 -1.6(14) no . . . .
C20 C21 C22 C23 2.7(18) no . . . .
C21 C22 C23 C24 -1(2) no . . . .
C22 C23 C24 C19 -1.3(18) no . . . .
P1 C25 C26 C27 -177.1(4) no . . . .
P1 C25 C30 C29 175.8(4) no . . . .
C26 C25 C30 C29 -0.1(10) no . . . .
C30 C25 C26 C27 -1.3(10) no . . . .
C25 C26 C27 C28 3.6(12) no . . . .
C26 C27 C28 C29 -4.5(15) no . . . .
C27 C28 C29 C30 3.0(15) no . . . .
C28 C29 C30 C25 -0.7(12) no . . . .
P1 C31 C32 C33 -177.1(7) no . . . .
P1 C31 C36 C35 -177.9(8) no . . . .
C32 C31 C36 C35 1.1(18) no . . . .
C36 C31 C32 C33 3.9(16) no . . . .
C31 C32 C33 C34 -6.3(19) no . . . .
C32 C33 C34 C35 4(3) no . . . .
C33 C34 C35 C36 1(3) no . . . .
C34 C35 C36 C31 -3(3) no . . . .
P2 C37 C38 C39 179.0(4) no . . . .
P2 C37 C42 C41 179.9(4) no . . . .
C38 C37 C42 C41 -2.5(8) no . . . .
C42 C37 C38 C39 1.5(8) no . . . .
C37 C38 C39 C40 0.9(9) no . . . .
C38 C39 C40 C41 -2.3(10) no . . . .
C39 C40 C41 C42 1.3(10) no . . . .
C40 C41 C42 C37 1.1(9) no . . . .
P2 C43 C44 C45 176.6(4) no . . . .
P2 C43 C48 C47 -176.7(5) no . . . .
C44 C43 C48 C47 -0.2(10) no . . . .
C48 C43 C44 C45 0.1(10) no . . . .
C43 C44 C45 C46 2.1(11) no . . . .
C44 C45 C46 C47 -4.2(12) no . . . .
C45 C46 C47 C48 4.1(12) no . . . .
C46 C47 C48 C43 -1.9(12) no . . . .
P2 C49 C50 C51 178.4(4) no . . . .
P2 C49 C54 C53 -178.4(3) no . . . .
C50 C49 C54 C53 -1.3(8) no . . . .
C54 C49 C50 C51 1.3(8) no . . . .
C49 C50 C51 C52 -0.2(10) no . . . .
C50 C51 C52 C53 -0.9(10) no . . . .
C51 C52 C53 C54 0.9(10) no . . . .
C52 C53 C54 C49 0.2(9) no . . . .
N4 C55 C56 C57 174(5) no . . . .
